data_7114234
loop_
_publ_author_name
'Cadiou, Cyril'
'Coxall, Robert A.'
'Graham, Alasdair'
'Harrison, Andrew'
'Helliwell, Madeleine'
'Parsons, Simon'
'Winpenny, Richard E. P.'

_publ_section_title
;
 Octanuclear cobalt and nickel cages featuring formate ligands
;
_journal_issue 10
_journal_name_full 'Chemical Communications'
_journal_page_first 1106
_journal_paper_doi 10.1039/b202062a
_journal_year 2002
_chemical_formula_moiety '[Ni8Na2(OH)2(HCO2)6(chp)2(Hchp)2(tpa)8(EtOAc)2]'
_chemical_formula_sum 'C206 H184 Cl4 N4 Na2 Ni8 O45'
_chemical_formula_weight 4093.03
_chemical_name_systematic
; 
? 
;
_space_group_IT_number 13
_symmetry_cell_setting monoclinic
_symmetry_space_group_name_Hall '-P 2yc'
_symmetry_space_group_name_H-M 'P 1 2/c 1'
_atom_sites_solution_hydrogens geom
_atom_sites_solution_primary direct
_atom_sites_solution_secondary difmap
_audit_creation_method SHELXL-97
_cell_angle_alpha 90.00
_cell_angle_beta 101.317(18)
_cell_angle_gamma 90.00
_cell_formula_units_Z 4
_cell_length_a 28.295(6)
_cell_length_b 17.718(4)
_cell_length_c 39.725(6)
_cell_measurement_reflns_used 60
_cell_measurement_temperature 220(2)
_cell_measurement_theta_max 22
_cell_measurement_theta_min 20
_cell_volume 19528(7)
_computing_structure_refinement 'SHELXL-97 (Sheldrick, 1997)'
_computing_structure_solution SIR92
_diffrn_ambient_temperature 220(2)
_diffrn_measured_fraction_theta_full 0.709
_diffrn_measured_fraction_theta_max 0.709
_diffrn_measurement_method Omega
_diffrn_radiation_monochromator graphite
_diffrn_radiation_source 'fine-focus sealed tube'
_diffrn_radiation_type CuK\a
_diffrn_radiation_wavelength 1.54184
_diffrn_reflns_av_R_equivalents 0.1463
_diffrn_reflns_av_sigmaI/netI 0.1308
_diffrn_reflns_limit_h_max 27
_diffrn_reflns_limit_h_min -31
_diffrn_reflns_limit_k_max 17
_diffrn_reflns_limit_k_min 0
_diffrn_reflns_limit_l_max 39
_diffrn_reflns_limit_l_min 0
_diffrn_reflns_number 25281
_diffrn_reflns_theta_full 59.93
_diffrn_reflns_theta_max 59.93
_diffrn_reflns_theta_min 2.50
_exptl_absorpt_coefficient_mu 2.014
_exptl_crystal_colour Green
_exptl_crystal_density_diffrn 1.392
_exptl_crystal_density_method 'not measured'
_exptl_crystal_description Block
_exptl_crystal_F_000 8488
_exptl_crystal_size_max 0.45
_exptl_crystal_size_mid 0.25
_exptl_crystal_size_min 0.18
_refine_diff_density_max 0.774
_refine_diff_density_min -1.034
_refine_diff_density_rms 0.104
_refine_ls_extinction_method none
_refine_ls_goodness_of_fit_ref 1.037
_refine_ls_hydrogen_treatment mixed
_refine_ls_matrix_type fullcycle
_refine_ls_number_parameters 2058
_refine_ls_number_reflns 20536
_refine_ls_number_restraints 6059
_refine_ls_restrained_S_all 0.942
_refine_ls_R_factor_all 0.1577
_refine_ls_R_factor_gt 0.0982
_refine_ls_shift/su_max 0.046
_refine_ls_shift/su_mean 0.002
_refine_ls_structure_factor_coef Fsqd
_refine_ls_weighting_details 'calc w=1/[\s^2^(Fo^2^)+(0.1456P)^2^+0.0000P] where P=(Fo^2^+2Fc^2^)/3'
_refine_ls_weighting_scheme calc
_refine_ls_wR_factor_gt 0.2374
_refine_ls_wR_factor_ref 0.2745
_reflns_number_gt 11374
_reflns_number_total 20536
_reflns_threshold_expression >2sigma(I)
_cod_data_source_file b202062a.txt
_cod_data_source_block niag28_p
_cod_depositor_comments
;
The following automatic conversions were performed:

'_symmetry_cell_setting' value 'Monoclinic' changed to 'monoclinic'
according to
/usr/data/users/saulius/automatic-downloads/retrospective/RSC/lib/dictionaries/cif_core.dic
dictionary named 'cif_core.dic' version 2.4.2 from 2011-04-26.

Automatic conversion script
Id: cif_fix_values 2281 2013-09-26 08:29:07Z andrius 
;
_cod_original_sg_symbol_H-M P2/c
_cod_database_code 7114234

loop_
_symmetry_equiv_pos_as_xyz
'x, y, z'
'-x, y, -z+1/2'
'-x, -y, -z'
'x, -y, z-1/2'

loop_
_atom_site_label
_atom_site_type_symbol
_atom_site_fract_x
_atom_site_fract_y
_atom_site_fract_z
_atom_site_U_iso_or_equiv
_atom_site_adp_type
_atom_site_occupancy
_atom_site_symmetry_multiplicity
_atom_site_calc_flag
_atom_site_refinement_flags
_atom_site_disorder_assembly
_atom_site_disorder_group
Ni1 Ni 0.76056(6) 0.39872(9) 0.03974(4) 0.0339(4) Uani 1 1 d . . .
Ni2 Ni 0.67556(6) 0.43071(8) 0.10069(4) 0.0317(4) Uani 1 1 d . . .
Ni3 Ni 0.71916(6) 0.37771(8) 0.17532(4) 0.0298(4) Uani 1 1 d . . .
Ni4 Ni 0.81270(6) 0.21659(9) 0.02924(4) 0.0402(5) Uani 1 1 d . . .
Ni5 Ni 0.71828(6) 0.27664(9) -0.00989(4) 0.0415(5) Uani 1 1 d . . .
Ni6 Ni 0.79144(6) 0.45480(9) 0.11542(4) 0.0337(4) Uani 1 1 d . . .
Ni7 Ni 0.69728(6) 0.17861(9) 0.18420(4) 0.0346(4) Uani 1 1 d . . .
Ni8 Ni 0.78086(6) 0.26791(9) 0.22234(4) 0.0327(4) Uani 1 1 d . . .
Na1 Na 0.81944(16) 0.1088(2) 0.09656(10) 0.0494(11) Uani 1 1 d . . .
Na2 Na 0.70971(15) 0.0797(2) 0.11647(10) 0.0501(11) Uani 1 1 d . . .
O1 O 0.7910(2) 0.3359(3) 0.18071(15) 0.0314(16) Uani 1 1 d . . .
O2 O 0.7423(3) 0.1873(4) 0.02287(16) 0.0415(18) Uani 1 1 d . . .
O3 O 0.6908(2) 0.2053(3) 0.13205(15) 0.0343(17) Uani 1 1 d . . .
O4 O 0.7102(2) 0.2848(3) 0.20137(14) 0.0318(16) Uani 1 1 d . . .
H4' H 0.6919 0.2960 0.2193 0.038 Uiso 1 1 calc R . .
O5 O 0.7843(2) 0.3162(3) 0.01271(15) 0.0357(17) Uani 1 1 d . . .
H5' H 0.8010 0.3374 -0.0045 0.043 Uiso 1 1 calc R . .
O6 O 0.6966(2) 0.3317(3) 0.12639(15) 0.0348(17) Uani 1 1 d . . .
O7 O 0.7882(2) 0.3549(4) 0.08893(15) 0.0346(17) Uani 1 1 d . . .
O8 O 0.6972(3) 0.3310(4) 0.03235(15) 0.0365(18) Uani 1 1 d . . .
O9 O 0.6405(2) 0.3821(3) 0.05723(16) 0.0374(17) Uani 1 1 d . . .
O10 O 0.7697(2) 0.1765(3) 0.19014(15) 0.0371(17) Uani 1 1 d . . .
O11 O 0.8143(2) 0.2368(4) 0.08128(15) 0.0382(18) Uani 1 1 d . . .
O12 O 0.8354(2) 0.4196(3) 0.15853(15) 0.0376(17) Uani 1 1 d . . .
O13 O 0.7866(3) 0.1143(4) 0.14463(17) 0.052(2) Uani 1 1 d . . .
O14 O 0.7369(3) 0.1112(4) 0.06691(18) 0.053(2) Uani 1 1 d . . .
C1 C 0.8063(4) 0.2905(6) 0.0988(3) 0.042(3) Uani 1 1 d . . .
H1 H 0.8145 0.2835 0.1224 0.051 Uiso 1 1 calc R . .
C2 C 0.7977(4) 0.1536(6) 0.1701(3) 0.043(3) Uiso 1 1 d . . .
H2 H 0.8298 0.1687 0.1758 0.051 Uiso 1 1 calc R . .
C3 C 0.6881(4) 0.2658(6) 0.1153(3) 0.038(3) Uiso 1 1 d . . .
H3 H 0.6787 0.2612 0.0916 0.046 Uiso 1 1 calc R . .
C4 C 0.6551(5) 0.3474(5) 0.0338(2) 0.036(3) Uani 1 1 d . . .
H4 H 0.6315 0.3321 0.0153 0.043 Uiso 1 1 calc R . .
C5 C 0.8286(4) 0.3743(5) 0.1812(2) 0.034(3) Uiso 1 1 d . . .
H5 H 0.8535 0.3685 0.2002 0.041 Uiso 1 1 calc R . .
C6 C 0.7211(4) 0.1490(7) 0.0419(3) 0.054(3) Uani 1 1 d . . .
H6 H 0.6876 0.1498 0.0358 0.065 Uiso 1 1 calc R . .
O1A O 0.8112(3) 0.1732(4) -0.01839(18) 0.049(2) Uani 1 1 d . . .
O2A O 0.7441(3) 0.2236(4) -0.04785(16) 0.049(2) Uani 1 1 d . . .
C1A C 0.7793(5) 0.1776(6) -0.0442(3) 0.048(3) Uani 1 1 d . . .
C2A C 0.7795(4) 0.1200(6) -0.0737(3) 0.046(3) Uani 1 1 d . . .
C3A C 0.8141(5) 0.0537(5) -0.0632(3) 0.056(3) Uani 1 1 d D . .
C4A C 0.8625(5) 0.0716(6) -0.0520(3) 0.080(5) Uani 1 1 d D . .
H4A H 0.8719 0.1220 -0.0497 0.096 Uiso 1 1 calc R . .
C5A C 0.8971(5) 0.0148(8) -0.0442(4) 0.084(4) Uiso 1 1 d D . .
H5A H 0.9294 0.0274 -0.0368 0.100 Uiso 1 1 calc R . .
C6A C 0.8837(5) -0.0595(7) -0.0475(4) 0.099(6) Uani 1 1 d D . .
H6A H 0.9066 -0.0973 -0.0418 0.119 Uiso 1 1 calc R . .
C7A C 0.8365(5) -0.0778(6) -0.0591(4) 0.093(5) Uani 1 1 d D . .
H7A H 0.8277 -0.1284 -0.0619 0.112 Uiso 1 1 calc R . .
C8A C 0.8011(2) -0.0222(3) -0.06685(16) 0.070(4) Uani 1 1 d D . .
H8A H 0.7691 -0.0357 -0.0744 0.084 Uiso 1 1 calc R . .
C9A C 0.7271(2) 0.0889(3) -0.08383(16) 0.050(3) Uani 1 1 d RD . .
C10A C 0.7028(2) 0.0834(3) -0.11772(16) 0.051(3) Uiso 1 1 d RD . .
H10A H 0.7176 0.0988 -0.1355 0.061 Uiso 1 1 d R . .
C11A C 0.6566(4) 0.0549(7) -0.1249(3) 0.082(5) Uani 1 1 d D . .
H11A H 0.6406 0.0496 -0.1476 0.099 Uiso 1 1 calc R . .
C12A C 0.6343(5) 0.0343(9) -0.0989(4) 0.110(7) Uani 1 1 d D . .
H12A H 0.6028 0.0163 -0.1039 0.132 Uiso 1 1 calc R . .
C13A C 0.6579(4) 0.0399(7) -0.0657(4) 0.091(5) Uani 1 1 d D . .
H13A H 0.6422 0.0255 -0.0482 0.109 Uiso 1 1 calc R . .
C14A C 0.7045(3) 0.0664(4) -0.05734(15) 0.076(4) Uani 1 1 d D . .
H14A H 0.7205 0.0691 -0.0346 0.091 Uiso 1 1 calc R . .
C15A C 0.7947(3) 0.1612(4) -0.10442(15) 0.048(3) Uani 1 1 d RD . .
C16A C 0.8131(3) 0.1192(4) -0.12845(15) 0.072(4) Uani 1 1 d RD . .
H16A H 0.8159 0.0671 -0.1263 0.087 Uiso 1 1 d R . .
C17A C 0.8274(5) 0.1560(7) -0.1557(3) 0.077(4) Uani 1 1 d D . .
H17A H 0.8395 0.1281 -0.1720 0.093 Uiso 1 1 calc R . .
C18A C 0.8239(6) 0.2327(8) -0.1588(3) 0.113(6) Uani 1 1 d D . .
H18A H 0.8344 0.2566 -0.1769 0.135 Uiso 1 1 calc R . .
C19A C 0.8052(6) 0.2748(8) -0.1356(4) 0.110(6) Uani 1 1 d D . .
H19A H 0.8022 0.3269 -0.1382 0.132 Uiso 1 1 calc R . .
C20A C 0.7908(5) 0.2388(5) -0.1081(3) 0.077(4) Uani 1 1 d D . .
H20A H 0.7785 0.2671 -0.0921 0.092 Uiso 1 1 calc R . .
O1B O 0.7278(3) 0.4579(4) -0.00204(17) 0.0384(18) Uani 1 1 d . . .
O2B O 0.6995(3) 0.3673(4) -0.04072(16) 0.048(2) Uani 1 1 d . . .
C1B C 0.7046(4) 0.4350(7) -0.0302(3) 0.047(3) Uani 1 1 d . . .
C2B C 0.6738(4) 0.4950(6) -0.0525(2) 0.042(3) Uani 1 1 d . . .
C3B C 0.6247(4) 0.4810(5) -0.0421(2) 0.044(3) Uani 1 1 d D . .
C4B C 0.5907(4) 0.4323(6) -0.0595(3) 0.060(3) Uani 1 1 d D . .
H4B H 0.5958 0.4104 -0.0798 0.071 Uiso 1 1 calc R . .
C5B C 0.5486(4) 0.4148(7) -0.0477(3) 0.070(4) Uani 1 1 d D . .
H5B H 0.5255 0.3830 -0.0602 0.083 Uiso 1 1 calc R . .
C6B C 0.5421(4) 0.4456(7) -0.0172(3) 0.070(4) Uani 1 1 d D . .
H6B H 0.5142 0.4353 -0.0090 0.084 Uiso 1 1 calc R . .
C7B C 0.5766(4) 0.4915(7) 0.0010(3) 0.066(4) Uani 1 1 d D . .
H7B H 0.5723 0.5107 0.0219 0.079 Uiso 1 1 calc R . .
C8B C 0.6180(3) 0.5102(4) -0.01094(14) 0.059(3) Uani 1 1 d D . .
H8B H 0.6410 0.5419 0.0018 0.071 Uiso 1 1 calc R . .
C9B C 0.6678(3) 0.4843(4) -0.09258(14) 0.062(4) Uani 1 1 d RD . .
C10B C 0.6317(3) 0.5252(4) -0.11360(14) 0.067(4) Uani 1 1 d RD . .
H10B H 0.6098 0.5526 -0.1038 0.080 Uiso 1 1 d R . .
C11B C 0.6276(5) 0.5256(7) -0.1486(2) 0.073(4) Uani 1 1 d D . .
H11B H 0.6033 0.5529 -0.1626 0.088 Uiso 1 1 calc R . .
C12B C 0.6603(5) 0.4848(7) -0.1626(3) 0.078(4) Uani 1 1 d D . .
H12B H 0.6585 0.4855 -0.1862 0.093 Uiso 1 1 calc R . .
C13B C 0.6950(5) 0.4436(8) -0.1426(2) 0.083(5) Uani 1 1 d D . .
H13B H 0.7155 0.4144 -0.1528 0.100 Uiso 1 1 calc R . .
C14B C 0.7009(2) 0.4437(4) -0.10688(14) 0.059(3) Uani 1 1 d D . .
H14B H 0.7260 0.4175 -0.0932 0.071 Uiso 1 1 calc R . .
C15B C 0.6937(2) 0.5755(4) -0.04577(14) 0.047(3) Uani 1 1 d RD . .
C16B C 0.6639(2) 0.6375(4) -0.04492(14) 0.056(3) Uani 1 1 d RD . .
H16B H 0.6312 0.6306 -0.0457 0.067 Uiso 1 1 d R . .
C17B C 0.6831(5) 0.7100(6) -0.0429(3) 0.085(5) Uani 1 1 d D . .
H17B H 0.6631 0.7515 -0.0425 0.102 Uiso 1 1 calc R . .
C18B C 0.7315(5) 0.7206(7) -0.0415(3) 0.079(5) Uani 1 1 d D . .
H18B H 0.7444 0.7690 -0.0396 0.094 Uiso 1 1 calc R . .
C19B C 0.7606(5) 0.6594(7) -0.0431(3) 0.079(4) Uani 1 1 d D . .
H19B H 0.7931 0.6669 -0.0430 0.094 Uiso 1 1 calc R . .
C20B C 0.7425(4) 0.5863(6) -0.0448(3) 0.059(4) Uani 1 1 d D . .
H20B H 0.7628 0.5452 -0.0452 0.070 Uiso 1 1 calc R . .
O1C O 0.8211(3) 0.4594(4) 0.04034(18) 0.0409(18) Uani 1 1 d . . .
O2C O 0.8473(3) 0.4831(4) 0.09584(16) 0.0450(19) Uani 1 1 d . . .
C1C C 0.8527(4) 0.4790(6) 0.0653(3) 0.040(3) Uani 1 1 d . . .
C2C C 0.9024(5) 0.5083(6) 0.0575(3) 0.054(3) Uani 1 1 d . . .
C3C C 0.8966(4) 0.5926(6) 0.0560(2) 0.046(3) Uani 1 1 d D . .
C4C C 0.8562(4) 0.6259(6) 0.0366(3) 0.055(3) Uani 1 1 d D . .
H4C H 0.8320 0.5951 0.0246 0.066 Uiso 1 1 calc R . .
C5C C 0.8502(4) 0.7039(6) 0.0345(3) 0.068(4) Uani 1 1 d D . .
H5C H 0.8225 0.7247 0.0212 0.081 Uiso 1 1 calc R . .
C6C C 0.8858(5) 0.7500(7) 0.0522(3) 0.073(4) Uani 1 1 d D . .
H6C H 0.8812 0.8020 0.0519 0.087 Uiso 1 1 calc R . .
C7C C 0.9278(3) 0.7199(6) 0.0702(2) 0.078(4) Uani 1 1 d D . .
H7C H 0.9526 0.7509 0.0813 0.093 Uiso 1 1 calc R . .
C8C C 0.9325(3) 0.6412(6) 0.0715(2) 0.071(4) Uani 1 1 d RD . .
H8C H 0.9611 0.6207 0.0835 0.086 Uiso 1 1 calc R . .
C9C C 0.9072(4) 0.4750(6) 0.0216(2) 0.050(3) Uani 1 1 d D . .
C10C C 0.9001(5) 0.3981(6) 0.0154(3) 0.056(3) Uani 1 1 d D . .
H10C H 0.900(4) 0.358(6) 0.033(3) 0.067 Uiso 1 1 d . . .
C11C C 0.9064(6) 0.3678(7) -0.0153(3) 0.097(6) Uani 1 1 d D . .
H11C H 0.9033 0.3160 -0.0187 0.117 Uiso 1 1 calc R . .
C12C C 0.9173(7) 0.4125(8) -0.0407(3) 0.118(7) Uani 1 1 d D . .
H12C H 0.9204 0.3917 -0.0616 0.141 Uiso 1 1 calc R . .
C13C C 0.9235(6) 0.4891(8) -0.0350(3) 0.114(6) Uani 1 1 d D . .
H13C H 0.9306 0.5196 -0.0523 0.136 Uiso 1 1 calc R . .
C14C C 0.9192(3) 0.5220(4) -0.00350(15) 0.073(4) Uani 1 1 d . . .
H14C H 0.9242 0.5734 0.0004 0.088 Uiso 1 1 calc R . .
C15C C 0.9443(3) 0.4866(4) 0.08635(15) 0.053(3) Uani 1 1 d RD . .
C16C C 0.9827(3) 0.4461(4) 0.07841(15) 0.068(4) Uani 1 1 d RD . .
H16C H 0.9827 0.4312 0.0560 0.082 Uiso 1 1 d R . .
C17C C 1.0212(4) 0.4283(7) 0.1046(3) 0.083(4) Uani 1 1 d D . .
H17C H 1.0468 0.4006 0.0994 0.099 Uiso 1 1 calc R . .
C18C C 1.0227(4) 0.4502(8) 0.1378(3) 0.077(4) Uani 1 1 d D . .
H18C H 1.0494 0.4388 0.1548 0.092 Uiso 1 1 calc R . .
C19C C 0.9844(5) 0.4891(8) 0.1458(3) 0.092(5) Uani 1 1 d D . .
H19C H 0.9846 0.5028 0.1684 0.111 Uiso 1 1 calc R . .
C20C C 0.9458(4) 0.5078(7) 0.1202(2) 0.061(4) Uani 1 1 d D . .
H20C H 0.9202 0.5351 0.1257 0.073 Uiso 1 1 calc R . .
O1D O 0.8858(3) 0.2318(4) 0.03558(17) 0.0472(19) Uani 1 1 d . . .
O2D O 0.8597(3) 0.1252(4) 0.05198(16) 0.0419(18) Uani 1 1 d . . .
C1D C 0.8940(5) 0.1693(6) 0.0503(3) 0.043(3) Uani 1 1 d . . .
C2D C 0.9462(4) 0.1524(6) 0.0694(2) 0.036(3) Uani 1 1 d . . .
C3D C 0.9841(3) 0.1935(5) 0.0532(2) 0.039(3) Uani 1 1 d D . .
C4D C 0.9775(4) 0.1949(6) 0.0176(2) 0.053(3) Uani 1 1 d D . .
H4D H 0.9500 0.1741 0.0041 0.063 Uiso 1 1 calc R . .
C5D C 1.0129(4) 0.2281(6) 0.0023(3) 0.057(3) Uani 1 1 d D . .
H5D H 1.0086 0.2295 -0.0215 0.068 Uiso 1 1 calc R . .
C6D C 1.0534(4) 0.2582(6) 0.0216(3) 0.056(3) Uani 1 1 d D . .
H6D H 1.0763 0.2811 0.0110 0.067 Uiso 1 1 calc R . .
C7D C 1.0604(4) 0.2546(6) 0.0569(3) 0.059(3) Uani 1 1 d D . .
H7D H 1.0887 0.2736 0.0702 0.071 Uiso 1 1 calc R . .
C8D C 1.0257(2) 0.2229(4) 0.07290(13) 0.063(4) Uani 1 1 d D . .
H8D H 1.0305 0.2214 0.0967 0.075 Uiso 1 1 calc R . .
C9D C 0.9409(2) 0.1849(4) 0.10478(13) 0.038(3) Uani 1 1 d RD . .
C10D C 0.9398(2) 0.2629(4) 0.10815(13) 0.047(3) Uani 1 1 d RD . .
H10D H 0.9459 0.2939 0.0906 0.057 Uiso 1 1 d R . .
C11D C 0.9296(4) 0.2948(6) 0.1383(2) 0.061(4) Uani 1 1 d D . .
H11D H 0.9294 0.3469 0.1410 0.073 Uiso 1 1 calc R . .
C12D C 0.9200(4) 0.2482(6) 0.1638(3) 0.060(4) Uani 1 1 d D . .
H12D H 0.9127 0.2694 0.1836 0.072 Uiso 1 1 calc R . .
C13D C 0.9209(4) 0.1716(6) 0.1607(2) 0.060(4) Uani 1 1 d D . .
H13D H 0.9144 0.1410 0.1782 0.072 Uiso 1 1 calc R . .
C14D C 0.9315(2) 0.1395(3) 0.13113(15) 0.051(3) Uani 1 1 d D . .
H14D H 0.9323 0.0873 0.1290 0.062 Uiso 1 1 calc R . .
C15D C 0.9591(2) 0.0681(3) 0.07086(15) 0.040(3) Uani 1 1 d RD . .
C16D C 0.9357(2) 0.0180(3) 0.04619(15) 0.052(3) Uani 1 1 d RD . .
H16D H 0.9097 0.0338 0.0296 0.063 Uiso 1 1 d R . .
C17D C 0.9519(4) -0.0564(5) 0.0468(3) 0.065(4) Uani 1 1 d D . .
H17D H 0.9364 -0.0899 0.0302 0.078 Uiso 1 1 calc R . .
C18D C 0.9898(5) -0.0816(7) 0.0711(3) 0.074(4) Uani 1 1 d D . .
H18D H 0.9997 -0.1317 0.0711 0.089 Uiso 1 1 calc R . .
C19D C 1.0129(5) -0.0324(7) 0.0954(3) 0.081(5) Uani 1 1 d D . .
H19D H 1.0387 -0.0486 0.1121 0.098 Uiso 1 1 calc R . .
C20D C 0.9976(4) 0.0417(6) 0.0948(3) 0.065(4) Uani 1 1 d D . .
H20D H 1.0138 0.0751 0.1112 0.078 Uiso 1 1 calc R . .
O1E O 0.6237(2) 0.1629(4) 0.17626(17) 0.0452(19) Uani 1 1 d . . .
O2E O 0.6704(3) 0.0744(4) 0.16186(16) 0.0405(18) Uani 1 1 d . . .
C1E C 0.6294(5) 0.1003(7) 0.1634(2) 0.044(3) Uani 1 1 d . . .
C2E C 0.5848(4) 0.0547(8) 0.1447(3) 0.061(4) Uani 1 1 d . . .
C3E C 0.5808(5) 0.0930(6) 0.1067(3) 0.072(4) Uani 1 1 d D . .
C4E C 0.6041(5) 0.0595(7) 0.0834(3) 0.084(5) Uani 1 1 d D . .
H4E H 0.6189 0.0130 0.0887 0.101 Uiso 1 1 calc R . .
C5E C 0.6062(6) 0.0929(8) 0.0518(3) 0.092(5) Uani 1 1 d D . .
H5E H 0.6200 0.0673 0.0357 0.110 Uiso 1 1 calc R . .
C6E C 0.5878(5) 0.1640(9) 0.0451(3) 0.091(5) Uani 1 1 d D . .
H6E H 0.5890 0.1870 0.0242 0.110 Uiso 1 1 calc R . .
C7E C 0.5673(6) 0.2016(9) 0.0691(3) 0.117(6) Uani 1 1 d D . .
H7E H 0.5560 0.2507 0.0648 0.140 Uiso 1 1 calc R . .
C8E C 0.5636(3) 0.1661(4) 0.09990(18) 0.094(5) Uani 1 1 d D . .
H8E H 0.5496 0.1914 0.1159 0.113 Uiso 1 1 calc R . .
C9E C 0.5933(3) -0.0318(4) 0.14566(18) 0.057(3) Uani 1 1 d RD . .
C10E C 0.6219(3) -0.0627(4) 0.17487(18) 0.073(4) Uani 1 1 d RD . .
H10E H 0.6358 -0.0311 0.1928 0.088 Uiso 1 1 d R . .
C11E C 0.6298(6) -0.1396(6) 0.1776(4) 0.102(6) Uani 1 1 d D . .
H11E H 0.6487 -0.1601 0.1973 0.122 Uiso 1 1 calc R . .
C12E C 0.6094(7) -0.1846(7) 0.1509(4) 0.132(8) Uani 1 1 d D . .
H12E H 0.6145 -0.2364 0.1523 0.158 Uiso 1 1 calc R . .
C13E C 0.5815(7) -0.1542(6) 0.1221(4) 0.151(10) Uani 1 1 d D . .
H13E H 0.5687 -0.1859 0.1040 0.181 Uiso 1 1 calc R . .
C14E C 0.5719(3) -0.0788(5) 0.1191(2) 0.085(5) Uani 1 1 d D . .
H14E H 0.5516 -0.0595 0.0998 0.102 Uiso 1 1 calc R . .
C15E C 0.5372(3) 0.0758(5) 0.1578(2) 0.077(4) Uani 1 1 d RD . .
C16E C 0.5407(3) 0.0951(5) 0.1921(2) 0.158(10) Uani 1 1 d RD . .
H16E H 0.5702 0.0954 0.2073 0.190 Uiso 1 1 d R . .
C17E C 0.4984(5) 0.1138(12) 0.2030(4) 0.154(9) Uani 1 1 d D . .
H17E H 0.5005 0.1332 0.2250 0.185 Uiso 1 1 calc R . .
C18E C 0.4548(5) 0.1051(15) 0.1831(4) 0.182(12) Uani 1 1 d D . .
H18E H 0.4272 0.1080 0.1924 0.218 Uiso 1 1 calc R . .
C19E C 0.4515(5) 0.0917(10) 0.1489(4) 0.134(8) Uani 1 1 d D . .
H19E H 0.4215 0.0924 0.1343 0.160 Uiso 1 1 calc R . .
C20E C 0.4931(4) 0.0769(10) 0.1356(3) 0.110(6) Uani 1 1 d D . .
H20E H 0.4909 0.0679 0.1123 0.132 Uiso 1 1 calc R . .
O1F O 0.7675(3) 0.2054(4) 0.26149(15) 0.0404(18) Uani 1 1 d . . .
O2F O 0.7054(3) 0.1367(4) 0.23314(17) 0.0406(18) Uani 1 1 d . . .
C1F C 0.7359(5) 0.1524(5) 0.2589(3) 0.035(3) Uani 1 1 d . . .
C2F C 0.7360(4) 0.1057(6) 0.2924(2) 0.040(3) Uani 1 1 d . . .
C3F C 0.7147(4) 0.1548(5) 0.3176(2) 0.043(3) Uani 1 1 d D . .
C4F C 0.7039(4) 0.1194(6) 0.3467(2) 0.060(3) Uani 1 1 d D . .
H4F H 0.7093 0.0680 0.3501 0.072 Uiso 1 1 calc R . .
C5F C 0.6849(5) 0.1619(7) 0.3704(3) 0.078(4) Uani 1 1 d D . .
H5F H 0.6798 0.1391 0.3905 0.093 Uiso 1 1 calc R . .
C6F C 0.6735(4) 0.2367(7) 0.3647(3) 0.072(4) Uani 1 1 d D . .
H6F H 0.6594 0.2634 0.3803 0.086 Uiso 1 1 calc R . .
C7F C 0.6829(5) 0.2723(6) 0.3359(3) 0.073(4) Uani 1 1 d D . .
H7F H 0.6755 0.3231 0.3321 0.088 Uiso 1 1 calc R . .
C8F C 0.7037(2) 0.2313(3) 0.31272(15) 0.055(3) Uani 1 1 d D . .
H8F H 0.7103 0.2555 0.2934 0.066 Uiso 1 1 calc R . .
C9F C 0.7914(2) 0.0895(3) 0.30645(15) 0.046(3) Uani 1 1 d RD . .
C10F C 0.8179(2) 0.0634(3) 0.28281(15) 0.072(4) Uani 1 1 d RD . .
H10F H 0.8032 0.0581 0.2598 0.086 Uiso 1 1 d R . .
C11F C 0.8659(4) 0.0452(8) 0.2934(3) 0.093(5) Uani 1 1 d D . .
H11F H 0.8838 0.0289 0.2774 0.112 Uiso 1 1 calc R . .
C12F C 0.8873(5) 0.0510(9) 0.3273(4) 0.105(6) Uani 1 1 d D . .
H12F H 0.9194 0.0371 0.3344 0.125 Uiso 1 1 calc R . .
C13F C 0.8619(4) 0.0771(8) 0.3509(3) 0.087(5) Uani 1 1 d D . .
H13F H 0.8768 0.0817 0.3739 0.105 Uiso 1 1 calc R . .
C14F C 0.8135(2) 0.0969(4) 0.34034(15) 0.067(4) Uani 1 1 d D . .
H14F H 0.7962 0.1151 0.3562 0.081 Uiso 1 1 calc R . .
C15F C 0.7081(2) 0.0328(4) 0.28572(15) 0.047(3) Uani 1 1 d RD . .
C16F C 0.7286(2) -0.0378(4) 0.29388(15) 0.058(3) Uani 1 1 d RD . .
H16F H 0.7615 -0.0429 0.3021 0.069 Uiso 1 1 d R . .
C17F C 0.6985(5) -0.1010(6) 0.2894(3) 0.070(4) Uani 1 1 d D . .
H17F H 0.7119 -0.1481 0.2956 0.084 Uiso 1 1 calc R . .
C18F C 0.6501(5) -0.0965(7) 0.2762(4) 0.085(5) Uani 1 1 d D . .
H18F H 0.6310 -0.1396 0.2727 0.102 Uiso 1 1 calc R . .
C19F C 0.6309(4) -0.0265(7) 0.2683(3) 0.080(4) Uani 1 1 d D . .
H19F H 0.5981 -0.0219 0.2592 0.095 Uiso 1 1 calc R . .
C20F C 0.6591(4) 0.0378(5) 0.2735(3) 0.052(3) Uani 1 1 d D . .
H20F H 0.6449 0.0849 0.2686 0.062 Uiso 1 1 calc R . .
O1G O 0.7467(2) 0.4414(3) 0.21770(16) 0.0318(16) Uani 1 1 d . . .
O2G O 0.7888(3) 0.3592(4) 0.25449(15) 0.0371(17) Uani 1 1 d . . .
C1G C 0.7734(4) 0.4236(6) 0.2456(2) 0.032(3) Uani 1 1 d . . .
C2G C 0.7947(4) 0.4902(5) 0.2683(2) 0.037(3) Uani 1 1 d . . .
C3G C 0.7632(3) 0.5609(5) 0.2641(2) 0.040(3) Uani 1 1 d D . .
C4G C 0.7841(4) 0.6321(6) 0.2669(3) 0.063(4) Uani 1 1 d D . .
H4G H 0.8173 0.6379 0.2702 0.076 Uiso 1 1 calc R . .
C5G C 0.7537(5) 0.6944(6) 0.2647(3) 0.079(4) Uani 1 1 d D . .
H5G H 0.7667 0.7428 0.2659 0.094 Uiso 1 1 calc R . .
C6G C 0.7047(5) 0.6851(6) 0.2609(3) 0.072(4) Uani 1 1 d D . .
H6G H 0.6851 0.7274 0.2604 0.086 Uiso 1 1 calc R . .
C7G C 0.6840(4) 0.6145(6) 0.2577(3) 0.061(4) Uani 1 1 d D . .
H7G H 0.6508 0.6088 0.2546 0.074 Uiso 1 1 calc R . .
C8G C 0.7138(2) 0.5524(3) 0.25909(14) 0.050(3) Uani 1 1 d D . .
H8G H 0.7005 0.5042 0.2567 0.060 Uiso 1 1 calc R . .
C9G C 0.8443(2) 0.4985(3) 0.25646(14) 0.048(3) Uani 1 1 d RD . .
C10G C 0.8468(2) 0.5415(3) 0.22758(14) 0.056(3) Uani 1 1 d RD . .
H10G H 0.8202 0.5692 0.2167 0.068 Uiso 1 1 d R . .
C11G C 0.8893(4) 0.5427(8) 0.2152(3) 0.075(4) Uani 1 1 d D . .
H11G H 0.8908 0.5697 0.1953 0.089 Uiso 1 1 calc R . .
C12G C 0.9291(4) 0.5047(8) 0.2318(3) 0.086(5) Uani 1 1 d D . .
H12G H 0.9580 0.5090 0.2242 0.104 Uiso 1 1 calc R . .
C13G C 0.9268(3) 0.4604(7) 0.2597(3) 0.069(4) Uani 1 1 d D . .
H13G H 0.9535 0.4324 0.2701 0.083 Uiso 1 1 calc R . .
C14G C 0.8844(2) 0.4573(4) 0.27251(14) 0.053(3) Uani 1 1 d D . .
H14G H 0.8828 0.4279 0.2917 0.064 Uiso 1 1 calc R . .
C15G C 0.8022(2) 0.4731(4) 0.30769(14) 0.049(3) Uani 1 1 d RD . .
C16G C 0.7738(2) 0.4209(4) 0.32068(14) 0.057(3) Uani 1 1 d RD . .
H16G H 0.7516 0.3914 0.3060 0.069 Uiso 1 1 d R . .
C17G C 0.7790(5) 0.4135(7) 0.3563(2) 0.076(4) Uani 1 1 d D . .
H17G H 0.7589 0.3811 0.3654 0.091 Uiso 1 1 calc R . .
C18G C 0.8137(5) 0.4536(7) 0.3780(3) 0.074(4) Uani 1 1 d D . .
H18G H 0.8187 0.4443 0.4014 0.089 Uiso 1 1 calc R . .
C19G C 0.8410(4) 0.5065(6) 0.3660(2) 0.062(4) Uani 1 1 d D . .
H19G H 0.8629 0.5361 0.3809 0.074 Uiso 1 1 calc R . .
C20G C 0.8350(4) 0.5148(6) 0.3307(2) 0.073(4) Uani 1 1 d D . .
H20G H 0.8540 0.5500 0.3221 0.087 Uiso 1 1 calc R . .
O1H O 0.6176(2) 0.4312(4) 0.12212(15) 0.0368(17) Uani 1 1 d . . .
O2H O 0.6520(3) 0.4129(4) 0.17725(15) 0.0428(18) Uani 1 1 d . . .
C1H C 0.6172(3) 0.4210(5) 0.1531(2) 0.026(2) Uiso 1 1 d . . .
C2H C 0.5664(4) 0.4221(5) 0.1641(2) 0.037(3) Uani 1 1 d . . .
C3H C 0.5532(4) 0.5060(6) 0.1649(2) 0.052(3) Uani 1 1 d D . .
C4H C 0.5864(4) 0.5563(6) 0.1828(3) 0.058(3) Uani 1 1 d D . .
H4H H 0.6160 0.5384 0.1945 0.069 Uiso 1 1 calc R . .
C5H C 0.5765(4) 0.6330(6) 0.1835(3) 0.061(4) Uani 1 1 d D . .
H5H H 0.5990 0.6657 0.1960 0.073 Uiso 1 1 calc R . .
C6H C 0.5333(5) 0.6605(7) 0.1658(3) 0.084(5) Uani 1 1 d D . .
H6H H 0.5267 0.7119 0.1661 0.101 Uiso 1 1 calc R . .
C7H C 0.5000(5) 0.6123(6) 0.1477(4) 0.093(5) Uani 1 1 d D . .
H7H H 0.4707 0.6309 0.1358 0.112 Uiso 1 1 calc R . .
C8H C 0.5098(2) 0.5351(3) 0.14715(15) 0.066(4) Uani 1 1 d D . .
H8H H 0.4869 0.5027 0.1347 0.079 Uiso 1 1 calc R . .
C9H C 0.5711(2) 0.3875(3) 0.20046(15) 0.042(3) Uiso 1 1 d RD . .
C10H C 0.5575(2) 0.4256(3) 0.22764(15) 0.061(4) Uani 1 1 d RD . .
H10H H 0.5450 0.4742 0.2248 0.073 Uiso 1 1 d R . .
C11H C 0.5629(5) 0.3893(7) 0.2595(2) 0.078(4) Uani 1 1 d D . .
H11H H 0.5527 0.4137 0.2775 0.094 Uiso 1 1 calc R . .
C12H C 0.5827(5) 0.3192(7) 0.2647(3) 0.084(4) Uani 1 1 d D . .
H12H H 0.5870 0.2964 0.2862 0.101 Uiso 1 1 calc R . .
C13H C 0.5963(4) 0.2826(6) 0.2373(3) 0.073(4) Uani 1 1 d D . .
H13H H 0.6101 0.2349 0.2406 0.087 Uiso 1 1 calc R . .
C14H C 0.5897(3) 0.3154(4) 0.20508(15) 0.061(4) Uani 1 1 d D . .
H14H H 0.5977 0.2891 0.1867 0.073 Uiso 1 1 calc R . .
C15H C 0.5267(3) 0.3819(4) 0.13856(15) 0.046(3) Uani 1 1 d RD . .
C16H C 0.4971(3) 0.3316(4) 0.15158(15) 0.098(5) Uani 1 1 d RD . .
H16H H 0.5011 0.3233 0.1751 0.117 Uiso 1 1 d R . .
C17H C 0.4614(5) 0.2943(9) 0.1288(4) 0.116(7) Uani 1 1 d D . .
H17H H 0.4403 0.2627 0.1373 0.140 Uiso 1 1 calc R . .
C18H C 0.4563(6) 0.3025(9) 0.0942(4) 0.107(6) Uani 1 1 d D . .
H18H H 0.4345 0.2729 0.0793 0.129 Uiso 1 1 calc R . .
C19H C 0.4842(5) 0.3557(10) 0.0817(3) 0.129(8) Uani 1 1 d D . .
H19H H 0.4790 0.3653 0.0582 0.154 Uiso 1 1 calc R . .
C20H C 0.5203(4) 0.3952(8) 0.1040(3) 0.082(4) Uani 1 1 d D . .
H20H H 0.5396 0.4299 0.0955 0.098 Uiso 1 1 calc R . .
O1J O 0.8519(2) 0.2427(4) 0.23275(16) 0.0410(18) Uani 1 1 d . . .
N1J N 0.8600(10) 0.246(2) 0.2922(7) 0.001(10) Uiso 0.20 1 d PD A 1
H1J H 0.8293 0.2401 0.2891 0.001 Uiso 0.20 1 calc PR A 1
C2J C 0.8798(13) 0.249(2) 0.2647(8) 0.08(6) Uiso 0.20 1 d PD A 1
C3J C 0.9300(12) 0.263(2) 0.2697(8) 0.023(11) Uiso 0.20 1 d PD A 1
H3J H 0.9452 0.2658 0.2510 0.028 Uiso 0.20 1 calc PR A 1
C4J C 0.9559(14) 0.274(3) 0.3026(8) 0.058(17) Uiso 0.20 1 d PD A 1
H4J H 0.9890 0.2814 0.3060 0.070 Uiso 0.20 1 calc PR A 1
C5J C 0.9333(12) 0.273(2) 0.3305(7) 0.026(12) Uiso 0.20 1 d PD A 1
H5J H 0.9498 0.2859 0.3524 0.031 Uiso 0.20 1 calc PR A 1
C6J C 0.8841(12) 0.252(3) 0.3243(7) 0.027(18) Uiso 0.20 1 d PD A 1
ClJA Cl 0.8530(6) 0.2642(8) 0.3567(3) 0.049(4) Uiso 0.20 1 d P A 1
N1J' N 0.8685(5) 0.2636(8) 0.2900(3) 0.065(6) Uiso 0.80 1 d PD A 2
H1J' H 0.8394 0.2796 0.2886 0.078 Uiso 0.80 1 calc PR A 2
C2J' C 0.8802(5) 0.2405(9) 0.2611(4) 0.045(9) Uiso 0.80 1 d PD A 2
C3J' C 0.9289(6) 0.2162(9) 0.2633(4) 0.078(5) Uiso 0.80 1 d PD A 2
H3J' H 0.9395 0.1990 0.2440 0.093 Uiso 0.80 1 calc PR A 2
C4J' C 0.9595(8) 0.2190(11) 0.2948(4) 0.115(7) Uiso 0.80 1 d PD A 2
H4J' H 0.9913 0.2039 0.2964 0.138 Uiso 0.80 1 calc PR A 2
C5J' C 0.9449(6) 0.2434(10) 0.3242(5) 0.087(6) Uiso 0.80 1 d PD A 2
H5J' H 0.9663 0.2455 0.3452 0.104 Uiso 0.80 1 calc PR A 2
C6J' C 0.8965(6) 0.2647(10) 0.3211(4) 0.054(5) Uiso 0.80 1 d PD A 2
ClJB Cl 0.8744(2) 0.2958(3) 0.35383(14) 0.1005(17) Uiso 0.80 1 d P A 2
O1K O 0.6522(3) 0.2305(4) -0.02533(19) 0.059(2) Uani 1 1 d . . .
N1K N 0.6494(5) 0.2394(6) -0.0832(2) 0.079(4) Uani 1 1 d D . .
H1K H 0.6802 0.2457 -0.0790 0.095 Uiso 1 1 calc R . .
C2K C 0.6288(4) 0.2286(7) -0.0558(3) 0.060(4) Uani 1 1 d D . .
C3K C 0.5806(5) 0.2125(8) -0.0640(4) 0.089(5) Uani 1 1 d D . .
H3K H 0.5644 0.2019 -0.0463 0.107 Uiso 1 1 calc R . .
C4K C 0.5550(7) 0.2113(10) -0.0976(4) 0.126(7) Uani 1 1 d D . .
H4K H 0.5221 0.2012 -0.1025 0.152 Uiso 1 1 calc R . .
C5K C 0.5801(7) 0.2258(9) -0.1236(4) 0.117(7) Uani 1 1 d D . .
H5K H 0.5638 0.2246 -0.1463 0.140 Uiso 1 1 calc R . .
C6K C 0.6275(6) 0.2414(9) -0.1166(4) 0.091(5) Uiso 1 1 d D . .
Cl6K Cl 0.6608(2) 0.2583(2) -0.14678(9) 0.1256(18) Uani 1 1 d . . .
O1L O 0.7301(2) 0.4620(3) 0.14239(14) 0.0308(16) Uani 1 1 d . . .
N1L N 0.7781(3) 0.5591(4) 0.1376(2) 0.039(2) Uani 1 1 d D . .
C2L C 0.7401(4) 0.5354(5) 0.1498(2) 0.036(3) Uani 1 1 d D . .
C3L C 0.7155(4) 0.5803(5) 0.1690(2) 0.041(3) Uani 1 1 d D . .
H3L H 0.6903 0.5615 0.1783 0.049 Uiso 1 1 calc R . .
C4L C 0.7303(4) 0.6544(6) 0.1735(3) 0.060(4) Uani 1 1 d D . .
H4L H 0.7136 0.6876 0.1851 0.072 Uiso 1 1 calc R . .
C5L C 0.7696(5) 0.6794(6) 0.1611(3) 0.064(4) Uani 1 1 d D . .
H5L H 0.7812 0.7284 0.1654 0.077 Uiso 1 1 calc R . .
C6L C 0.7914(4) 0.6302(5) 0.1423(3) 0.044(3) Uani 1 1 d D . .
Cl6L Cl 0.84034(13) 0.65864(17) 0.12557(8) 0.0732(10) Uani 1 1 d . . .
O1M O 0.7342(2) 0.4693(3) 0.07359(15) 0.0345(17) Uani 1 1 d . . .
N1M N 0.6717(3) 0.5386(4) 0.08021(18) 0.032(2) Uani 1 1 d D . .
C2M C 0.7123(4) 0.5361(5) 0.0669(2) 0.036(3) Uani 1 1 d D . .
C3M C 0.7294(4) 0.5949(6) 0.0497(2) 0.048(3) Uani 1 1 d D . .
H3M H 0.7576 0.5903 0.0412 0.058 Uiso 1 1 calc R . .
C4M C 0.7026(4) 0.6611(6) 0.0458(3) 0.053(3) Uani 1 1 d D . .
H4M H 0.7126 0.7018 0.0342 0.064 Uiso 1 1 calc R . .
C5M C 0.6609(4) 0.6666(5) 0.0591(3) 0.047(3) Uani 1 1 d D . .
H5M H 0.6429 0.7108 0.0570 0.056 Uiso 1 1 calc R . .
C6M C 0.6471(4) 0.6037(5) 0.0756(2) 0.041(3) Uiso 1 1 d D . .
Cl6M Cl 0.59580(11) 0.60660(16) 0.09376(7) 0.0608(9) Uani 1 1 d . . .
C1S C 0.8742(7) -0.1304(10) 0.1254(5) 0.138(7) Uiso 1 1 d . . .
H1S4 H 0.9075 -0.1280 0.1235 0.207 Uiso 1 1 calc R . .
H1S5 H 0.8620 -0.1802 0.1195 0.207 Uiso 1 1 calc R . .
H1S6 H 0.8714 -0.1190 0.1485 0.207 Uiso 1 1 calc R . .
C2S C 0.8459(6) -0.0744(10) 0.1015(4) 0.095(5) Uiso 1 1 d . . .
O1S O 0.8261(4) -0.1021(6) 0.0734(3) 0.097(3) Uiso 1 1 d . . .
O2S O 0.8457(3) -0.0087(6) 0.1104(2) 0.092(3) Uiso 1 1 d . . .
C3S C 0.7985(6) -0.0498(9) 0.0482(4) 0.110(6) Uiso 1 1 d . . .
H5S1 H 0.7737 -0.0250 0.0579 0.132 Uiso 1 1 calc R . .
H5S2 H 0.8197 -0.0115 0.0420 0.132 Uiso 1 1 calc R . .
C4S C 0.7770(7) -0.0925(11) 0.0186(5) 0.146(7) Uiso 1 1 d . . .
H6S1 H 0.8016 -0.1200 0.0102 0.219 Uiso 1 1 calc R . .
H6S2 H 0.7611 -0.0589 0.0010 0.219 Uiso 1 1 calc R . .
H6S3 H 0.7540 -0.1273 0.0246 0.219 Uiso 1 1 calc R . .
C5S C 0.7382(13) -0.1775(17) 0.0992(8) 0.066(9) Uiso 0.40 1 d P B 1
H1T1 H 0.7242 -0.1680 0.0756 0.098 Uiso 0.40 1 calc PR B 1
H1T2 H 0.7241 -0.2222 0.1067 0.098 Uiso 0.40 1 calc PR B 1
H1T3 H 0.7723 -0.1844 0.1016 0.098 Uiso 0.40 1 calc PR B 1
C5S' C 0.7057(9) -0.1750(11) 0.0990(5) 0.065(6) Uiso 0.60 1 d P B 2
H1T4 H 0.7146 -0.1724 0.0769 0.097 Uiso 0.60 1 calc PR B 2
H1T5 H 0.6713 -0.1719 0.0962 0.097 Uiso 0.60 1 calc PR B 2
H1T6 H 0.7166 -0.2220 0.1099 0.097 Uiso 0.60 1 calc PR B 2
C6S C 0.7285(5) -0.1108(8) 0.1209(4) 0.081(4) Uiso 1 1 d . . .
O3S O 0.7480(4) -0.1282(5) 0.1520(3) 0.093(3) Uiso 1 1 d . B .
O4S O 0.7166(3) -0.0474(5) 0.1106(2) 0.073(2) Uiso 1 1 d . B .
C7S C 0.7573(6) -0.0648(9) 0.1770(4) 0.114(6) Uiso 1 1 d . . .
H5T1 H 0.7280 -0.0365 0.1771 0.137 Uiso 1 1 calc R B .
H5T2 H 0.7815 -0.0308 0.1713 0.137 Uiso 1 1 calc R . .
C8S C 0.7751(8) -0.1017(12) 0.2112(5) 0.166(9) Uiso 1 1 d . B .
H6T4 H 0.7540 -0.1426 0.2141 0.250 Uiso 1 1 calc R . .
H6T5 H 0.7756 -0.0654 0.2292 0.250 Uiso 1 1 calc R . .
H6T6 H 0.8071 -0.1209 0.2121 0.250 Uiso 1 1 calc R . .

loop_
_atom_site_aniso_label
_atom_site_aniso_U_11
_atom_site_aniso_U_22
_atom_site_aniso_U_33
_atom_site_aniso_U_23
_atom_site_aniso_U_13
_atom_site_aniso_U_12
Ni1 0.0457(12) 0.0367(10) 0.0243(9) -0.0010(7) 0.0193(8) 0.0109(8)
Ni2 0.0442(11) 0.0305(9) 0.0267(9) 0.0024(7) 0.0226(8) 0.0096(8)
Ni3 0.0411(11) 0.0299(9) 0.0238(8) 0.0030(7) 0.0199(7) 0.0087(8)
Ni4 0.0521(12) 0.0447(11) 0.0285(9) -0.0038(8) 0.0194(8) 0.0181(9)
Ni5 0.0554(13) 0.0444(11) 0.0272(9) -0.0081(8) 0.0139(8) 0.0197(9)
Ni6 0.0482(12) 0.0325(10) 0.0272(9) 0.0022(7) 0.0238(8) 0.0052(8)
Ni7 0.0450(12) 0.0355(10) 0.0280(9) 0.0015(7) 0.0190(8) 0.0063(8)
Ni8 0.0415(11) 0.0338(10) 0.0267(9) 0.0060(7) 0.0164(8) 0.0062(8)
Na1 0.071(3) 0.039(2) 0.048(2) 0.0011(19) 0.037(2) 0.019(2)
Na2 0.056(3) 0.052(3) 0.049(3) -0.009(2) 0.028(2) 0.002(2)
O1 0.039(5) 0.028(4) 0.032(4) 0.003(3) 0.019(3) -0.003(3)
O2 0.056(5) 0.041(4) 0.034(4) -0.003(3) 0.023(4) 0.020(4)
O3 0.039(5) 0.036(4) 0.032(4) 0.012(3) 0.016(3) 0.012(3)
O4 0.032(4) 0.040(4) 0.030(4) 0.002(3) 0.023(3) 0.008(3)
O5 0.044(5) 0.040(4) 0.024(4) -0.006(3) 0.010(3) 0.011(3)
O6 0.039(5) 0.034(4) 0.035(4) -0.001(3) 0.016(3) 0.017(3)
O7 0.034(4) 0.041(4) 0.029(4) 0.002(3) 0.008(3) -0.006(4)
O8 0.036(5) 0.049(5) 0.033(4) -0.003(3) 0.025(4) 0.020(4)
O9 0.050(5) 0.033(4) 0.032(4) 0.000(3) 0.018(3) 0.018(4)
O10 0.046(5) 0.038(4) 0.035(4) 0.006(3) 0.027(3) 0.012(3)
O11 0.053(5) 0.038(4) 0.029(4) -0.010(3) 0.022(3) 0.010(4)
O12 0.051(5) 0.035(4) 0.033(4) 0.003(3) 0.024(3) -0.004(3)
O13 0.063(6) 0.058(5) 0.040(4) -0.005(4) 0.024(4) -0.001(4)
O14 0.076(6) 0.063(5) 0.028(4) 0.013(4) 0.027(4) 0.019(4)
C1 0.051(8) 0.033(7) 0.049(7) 0.022(6) 0.027(6) 0.015(6)
C4 0.068(10) 0.023(6) 0.022(6) -0.009(5) 0.017(6) -0.004(6)
C6 0.046(9) 0.077(9) 0.047(8) -0.024(7) 0.028(7) 0.001(7)
O1A 0.075(6) 0.050(5) 0.030(4) -0.002(4) 0.027(4) 0.020(4)
O2A 0.052(5) 0.063(5) 0.033(4) -0.017(4) 0.016(4) 0.030(5)
C1A 0.072(10) 0.051(8) 0.028(7) -0.005(6) 0.026(7) 0.013(7)
C2A 0.067(9) 0.037(7) 0.043(7) -0.003(5) 0.036(6) 0.013(6)
C3A 0.080(11) 0.062(9) 0.037(7) -0.005(6) 0.036(7) 0.014(8)
C4A 0.130(15) 0.067(9) 0.056(9) 0.006(7) 0.051(9) 0.044(10)
C6A 0.116(15) 0.114(15) 0.076(11) 0.027(10) 0.040(11) 0.061(12)
C7A 0.141(16) 0.044(9) 0.108(13) -0.001(8) 0.061(12) 0.055(11)
C8A 0.109(12) 0.042(8) 0.074(9) -0.015(7) 0.054(8) 0.015(8)
C9A 0.084(10) 0.016(6) 0.055(7) 0.016(5) 0.028(7) 0.015(6)
C11A 0.101(13) 0.066(10) 0.094(11) -0.017(8) 0.051(10) 0.000(9)
C12A 0.044(11) 0.129(15) 0.156(18) -0.052(15) 0.018(12) 0.018(10)
C13A 0.083(13) 0.046(9) 0.169(17) 0.020(10) 0.085(12) -0.005(8)
C14A 0.093(12) 0.071(10) 0.076(10) 0.018(8) 0.047(9) 0.027(9)
C15A 0.058(9) 0.043(7) 0.046(7) -0.001(6) 0.014(6) -0.003(6)
C16A 0.121(13) 0.062(9) 0.043(8) -0.013(7) 0.040(8) 0.001(8)
C17A 0.088(11) 0.115(13) 0.037(8) -0.005(8) 0.029(7) -0.025(10)
C18A 0.165(19) 0.107(14) 0.065(11) 0.041(10) 0.020(11) -0.033(13)
C19A 0.151(17) 0.087(12) 0.100(13) 0.028(11) 0.047(12) 0.015(12)
C20A 0.119(13) 0.061(9) 0.063(9) 0.023(7) 0.047(8) -0.002(8)
O1B 0.055(5) 0.045(4) 0.018(4) 0.002(3) 0.016(4) 0.017(4)
O2B 0.073(6) 0.040(5) 0.033(4) 0.001(4) 0.017(4) 0.035(4)
C1B 0.049(8) 0.051(8) 0.052(8) 0.021(7) 0.038(7) 0.045(7)
C2B 0.044(8) 0.052(7) 0.034(6) 0.002(5) 0.017(5) 0.009(6)
C3B 0.076(10) 0.031(6) 0.031(6) 0.001(5) 0.022(6) 0.016(6)
C4B 0.068(10) 0.057(8) 0.067(8) -0.005(7) 0.047(8) -0.006(7)
C5B 0.069(10) 0.067(9) 0.080(10) -0.012(8) 0.033(8) 0.013(8)
C6B 0.060(10) 0.072(9) 0.091(11) -0.003(8) 0.047(9) 0.000(8)
C7B 0.070(11) 0.082(10) 0.046(8) -0.010(7) 0.011(7) 0.043(8)
C8B 0.065(10) 0.074(9) 0.046(8) 0.002(6) 0.031(7) 0.010(7)
C9B 0.094(11) 0.056(8) 0.040(7) 0.007(6) 0.026(7) 0.000(8)
C10B 0.088(11) 0.097(10) 0.019(6) 0.023(6) 0.020(6) 0.037(8)
C11B 0.095(12) 0.093(11) 0.032(7) 0.008(7) 0.012(7) 0.027(9)
C12B 0.112(13) 0.091(11) 0.031(7) 0.014(8) 0.016(8) -0.008(10)
C13B 0.124(14) 0.096(11) 0.046(9) -0.009(8) 0.054(9) 0.023(10)
C14B 0.055(9) 0.082(9) 0.047(8) 0.006(7) 0.025(6) 0.020(7)
C15B 0.073(10) 0.060(8) 0.014(5) 0.002(5) 0.021(6) -0.002(7)
C16B 0.080(10) 0.040(8) 0.051(8) 0.003(6) 0.020(7) 0.020(7)
C17B 0.165(18) 0.061(10) 0.022(7) 0.011(6) 0.001(9) 0.035(11)
C18B 0.114(14) 0.080(11) 0.043(8) 0.024(7) 0.017(9) -0.009(11)
C19B 0.082(12) 0.100(12) 0.061(9) 0.038(9) 0.030(8) 0.007(11)
C20B 0.072(10) 0.066(9) 0.052(8) 0.017(6) 0.047(7) -0.001(8)
O1C 0.048(5) 0.043(4) 0.041(5) 0.005(4) 0.030(4) 0.007(4)
O2C 0.063(5) 0.054(5) 0.028(4) 0.000(3) 0.032(4) -0.005(4)
C1C 0.057(9) 0.041(7) 0.027(7) -0.001(5) 0.020(6) -0.001(6)
C2C 0.089(10) 0.036(7) 0.045(7) 0.009(6) 0.033(7) -0.028(7)
C3C 0.043(8) 0.068(9) 0.033(6) 0.004(6) 0.021(6) -0.018(7)
C4C 0.082(11) 0.041(8) 0.052(8) 0.003(6) 0.038(7) -0.002(7)
C5C 0.080(11) 0.084(11) 0.049(8) 0.015(7) 0.036(7) 0.007(9)
C6C 0.084(12) 0.070(10) 0.079(10) -0.003(8) 0.052(9) -0.034(9)
C7C 0.081(13) 0.086(12) 0.077(10) -0.012(9) 0.042(9) -0.031(10)
C8C 0.086(12) 0.077(10) 0.059(9) 0.018(8) 0.034(8) -0.016(9)
C9C 0.048(8) 0.076(9) 0.029(6) 0.025(6) 0.017(5) 0.003(7)
C10C 0.080(10) 0.029(7) 0.060(9) 0.006(6) 0.019(7) 0.002(6)
C11C 0.178(17) 0.079(10) 0.060(9) 0.003(8) 0.082(10) 0.030(10)
C12C 0.21(2) 0.090(12) 0.075(11) -0.012(10) 0.090(12) 0.034(13)
C13C 0.195(19) 0.123(15) 0.049(9) 0.019(9) 0.092(11) 0.034(14)
C14C 0.088(11) 0.065(9) 0.075(10) 0.022(8) 0.040(8) 0.000(8)
C15C 0.075(10) 0.063(8) 0.023(7) 0.015(6) 0.013(6) 0.004(7)
C16C 0.075(10) 0.093(10) 0.041(8) 0.033(7) 0.020(7) 0.024(8)
C17C 0.110(13) 0.077(10) 0.072(10) 0.027(8) 0.043(9) -0.001(9)
C18C 0.045(10) 0.120(13) 0.060(10) 0.032(9) -0.003(7) 0.000(9)
C19C 0.106(14) 0.121(14) 0.055(10) 0.023(9) 0.029(10) -0.010(11)
C20C 0.050(9) 0.084(10) 0.048(8) 0.001(7) 0.009(7) -0.023(7)
O1D 0.052(5) 0.050(5) 0.047(4) 0.001(4) 0.028(4) 0.013(4)
O2D 0.044(5) 0.052(5) 0.031(4) -0.012(3) 0.011(3) 0.005(4)
C1D 0.076(11) 0.029(7) 0.033(6) -0.006(5) 0.035(7) -0.004(7)
C2D 0.034(7) 0.046(7) 0.036(6) -0.003(5) 0.022(5) -0.004(6)
C3D 0.065(9) 0.026(6) 0.037(7) -0.006(5) 0.034(6) 0.007(6)
C4D 0.062(9) 0.063(8) 0.039(7) 0.002(6) 0.025(6) -0.001(7)
C5D 0.054(9) 0.066(8) 0.050(7) 0.000(7) 0.006(7) -0.016(7)
C6D 0.054(9) 0.051(8) 0.081(10) -0.002(7) 0.060(8) -0.004(7)
C7D 0.050(9) 0.072(9) 0.065(9) -0.016(7) 0.035(7) -0.013(7)
C8D 0.057(9) 0.073(9) 0.067(9) -0.017(7) 0.033(7) -0.021(8)
C9D 0.031(7) 0.037(7) 0.047(7) 0.001(5) 0.012(5) 0.003(5)
C10D 0.047(8) 0.070(9) 0.027(6) -0.013(6) 0.014(5) 0.003(6)
C11D 0.081(10) 0.051(8) 0.058(8) -0.019(7) 0.031(7) 0.001(7)
C12D 0.046(9) 0.076(10) 0.065(9) -0.018(8) 0.028(7) 0.025(7)
C13D 0.045(8) 0.094(11) 0.045(8) 0.014(7) 0.015(6) 0.020(8)
C14D 0.077(9) 0.055(8) 0.033(6) 0.009(6) 0.037(6) 0.013(7)
C15D 0.041(8) 0.037(7) 0.051(7) -0.003(6) 0.030(6) 0.011(6)
C16D 0.048(8) 0.036(7) 0.081(9) -0.014(6) 0.034(7) 0.004(6)
C17D 0.060(10) 0.049(8) 0.090(10) -0.014(7) 0.026(8) 0.005(7)
C18D 0.081(12) 0.059(9) 0.088(11) -0.001(9) 0.031(9) 0.009(9)
C19D 0.097(13) 0.075(11) 0.075(10) 0.007(8) 0.025(9) 0.042(10)
C20D 0.055(9) 0.069(10) 0.071(9) -0.017(7) 0.015(7) 0.005(7)
O1E 0.034(5) 0.063(5) 0.044(4) -0.005(4) 0.019(4) 0.006(4)
O2E 0.038(5) 0.042(4) 0.050(5) 0.010(3) 0.029(4) 0.005(4)
C1E 0.048(9) 0.071(9) 0.015(6) 0.010(6) 0.007(6) -0.006(7)
C2E 0.052(9) 0.100(11) 0.032(7) -0.003(7) 0.012(6) 0.006(8)
C3E 0.054(9) 0.084(10) 0.078(10) -0.031(8) 0.017(7) 0.030(8)
C4E 0.072(11) 0.106(12) 0.074(10) 0.021(9) 0.011(8) -0.036(9)
C5E 0.111(14) 0.102(13) 0.061(10) 0.010(9) 0.015(9) -0.009(11)
C6E 0.046(10) 0.138(16) 0.084(12) 0.017(11) -0.001(8) 0.002(10)
C7E 0.088(14) 0.164(18) 0.106(14) 0.033(13) 0.035(11) 0.042(12)
C8E 0.107(14) 0.119(14) 0.057(9) -0.005(9) 0.022(9) 0.006(11)
C9E 0.072(10) 0.060(8) 0.049(8) 0.000(7) 0.038(7) -0.018(7)
C10E 0.092(12) 0.074(10) 0.056(9) 0.002(7) 0.020(8) -0.021(8)
C11E 0.141(16) 0.039(9) 0.134(15) 0.011(9) 0.049(12) -0.025(9)
C12E 0.24(3) 0.052(11) 0.130(17) 0.016(12) 0.094(17) -0.038(13)
C13E 0.30(3) 0.050(11) 0.121(16) -0.010(11) 0.102(18) -0.080(15)
C14E 0.084(11) 0.118(13) 0.055(9) -0.022(9) 0.022(8) -0.051(10)
C15E 0.044(9) 0.128(13) 0.061(9) -0.035(9) 0.015(7) -0.021(9)
C16E 0.084(14) 0.28(3) 0.135(17) -0.053(17) 0.075(13) -0.078(16)
C17E 0.13(2) 0.22(2) 0.131(17) -0.067(17) 0.069(16) -0.051(18)
C18E 0.088(16) 0.33(3) 0.142(18) -0.16(2) 0.072(14) -0.048(18)
C19E 0.070(13) 0.130(16) 0.23(2) -0.013(15) 0.092(14) -0.019(11)
C20E 0.051(11) 0.151(16) 0.133(15) -0.002(12) 0.028(11) -0.012(11)
O1F 0.058(5) 0.035(4) 0.033(4) 0.012(3) 0.021(4) -0.001(4)
O2F 0.053(5) 0.047(5) 0.026(4) 0.010(4) 0.019(4) 0.005(4)
C1F 0.072(9) 0.021(6) 0.019(6) 0.002(5) 0.026(6) 0.020(6)
C2F 0.063(9) 0.038(7) 0.024(6) 0.006(5) 0.020(5) 0.003(6)
C3F 0.070(9) 0.031(7) 0.033(6) 0.012(5) 0.018(6) -0.003(6)
C4F 0.083(10) 0.058(8) 0.045(7) 0.008(6) 0.032(7) -0.002(7)
C5F 0.114(13) 0.070(10) 0.062(9) 0.002(8) 0.048(9) -0.012(9)
C6F 0.066(10) 0.098(12) 0.053(9) -0.032(8) 0.018(7) 0.000(9)
C7F 0.096(12) 0.067(9) 0.064(9) 0.003(7) 0.034(8) 0.024(8)
C8F 0.071(9) 0.050(8) 0.056(7) -0.015(6) 0.042(7) -0.011(7)
C9F 0.050(8) 0.029(6) 0.059(8) 0.007(6) 0.011(7) -0.006(6)
C10F 0.082(11) 0.073(9) 0.067(9) -0.005(7) 0.032(8) 0.022(8)
C11F 0.088(13) 0.105(12) 0.088(12) 0.022(10) 0.019(10) 0.033(10)
C12F 0.067(12) 0.116(14) 0.135(16) 0.055(13) 0.029(12) 0.015(10)
C13F 0.097(14) 0.106(12) 0.054(9) 0.004(8) 0.002(9) 0.006(10)
C14F 0.059(10) 0.092(10) 0.054(9) 0.024(7) 0.016(7) -0.008(8)
C15F 0.062(9) 0.045(8) 0.039(7) 0.020(6) 0.025(6) -0.002(7)
C16F 0.075(10) 0.040(8) 0.063(8) 0.025(6) 0.029(7) 0.005(7)
C17F 0.119(14) 0.040(8) 0.056(9) 0.001(6) 0.029(9) -0.005(9)
C18F 0.116(15) 0.058(10) 0.081(11) 0.011(8) 0.021(10) -0.025(10)
C19F 0.088(12) 0.079(11) 0.079(10) -0.003(8) 0.033(8) -0.025(10)
C20F 0.073(10) 0.028(7) 0.065(8) 0.007(6) 0.040(7) -0.003(7)
O1G 0.037(4) 0.034(4) 0.026(4) -0.006(3) 0.011(3) -0.003(3)
O2G 0.065(5) 0.021(4) 0.028(4) -0.005(3) 0.015(3) -0.006(4)
C1G 0.043(7) 0.038(7) 0.024(6) -0.005(5) 0.026(6) -0.012(6)
C2G 0.053(8) 0.024(6) 0.038(6) -0.014(5) 0.017(5) 0.006(5)
C3G 0.061(9) 0.033(7) 0.036(6) 0.001(5) 0.036(6) -0.008(6)
C4G 0.081(10) 0.040(8) 0.073(9) -0.028(6) 0.026(7) -0.002(8)
C5G 0.114(14) 0.061(10) 0.068(9) -0.029(7) 0.035(9) -0.022(10)
C6G 0.099(13) 0.061(10) 0.059(9) -0.014(7) 0.023(8) 0.029(9)
C7G 0.094(11) 0.059(9) 0.042(7) -0.004(6) 0.039(7) 0.015(8)
C8G 0.094(11) 0.035(7) 0.034(6) -0.004(5) 0.046(7) 0.018(7)
C9G 0.060(9) 0.048(7) 0.041(7) -0.008(6) 0.023(6) 0.002(6)
C10G 0.043(8) 0.081(9) 0.050(7) 0.012(7) 0.020(6) 0.004(7)
C11G 0.062(10) 0.117(12) 0.050(8) 0.008(8) 0.023(7) -0.015(9)
C12G 0.044(10) 0.142(14) 0.080(10) 0.021(10) 0.029(8) -0.008(10)
C13G 0.033(8) 0.102(11) 0.074(9) 0.015(8) 0.017(7) -0.014(7)
C14G 0.043(8) 0.074(9) 0.044(7) 0.002(6) 0.011(6) -0.016(7)
C15G 0.075(9) 0.045(7) 0.028(6) -0.012(6) 0.017(6) -0.002(7)
C16G 0.080(10) 0.068(8) 0.031(7) -0.012(6) 0.027(6) -0.028(7)
C17G 0.083(11) 0.076(10) 0.074(10) 0.003(8) 0.030(8) -0.022(8)
C18G 0.102(12) 0.092(11) 0.032(7) -0.011(7) 0.017(8) -0.013(9)
C19G 0.080(10) 0.069(9) 0.034(7) -0.015(6) 0.006(7) 0.000(8)
C20G 0.114(12) 0.074(9) 0.040(8) -0.005(7) 0.041(8) -0.002(9)
O1H 0.042(4) 0.049(4) 0.030(4) 0.002(3) 0.032(3) 0.012(4)
O2H 0.055(5) 0.052(5) 0.026(4) -0.003(3) 0.022(4) 0.007(4)
C2H 0.030(7) 0.039(6) 0.047(7) 0.003(5) 0.020(5) 0.023(5)
C3H 0.061(9) 0.077(9) 0.027(6) 0.008(6) 0.032(6) 0.027(8)
C4H 0.065(10) 0.068(9) 0.048(8) 0.001(7) 0.032(7) 0.034(8)
C5H 0.072(10) 0.060(9) 0.055(8) 0.000(6) 0.024(7) 0.027(8)
C6H 0.114(15) 0.066(10) 0.088(11) 0.005(9) 0.058(10) 0.033(11)
C7H 0.068(12) 0.053(10) 0.163(16) 0.015(10) 0.034(11) 0.032(8)
C8H 0.060(10) 0.067(9) 0.079(9) 0.007(7) 0.032(8) 0.009(7)
C10H 0.072(9) 0.076(9) 0.036(7) 0.008(6) 0.014(6) 0.036(7)
C11H 0.087(11) 0.113(12) 0.034(7) 0.006(8) 0.011(7) 0.031(9)
C12H 0.081(12) 0.095(12) 0.085(11) 0.027(9) 0.036(9) 0.015(9)
C13H 0.066(10) 0.065(9) 0.098(11) 0.027(8) 0.043(8) 0.023(8)
C14H 0.079(10) 0.080(9) 0.032(7) 0.030(6) 0.030(6) 0.014(7)
C15H 0.035(7) 0.071(8) 0.034(7) -0.007(6) 0.010(5) 0.018(6)
C16H 0.101(14) 0.111(13) 0.079(11) -0.009(10) 0.012(10) -0.050(11)
C17H 0.113(16) 0.111(14) 0.123(15) 0.055(13) 0.019(13) -0.006(12)
C18H 0.055(12) 0.085(12) 0.17(2) -0.002(13) 0.002(12) -0.011(9)
C19H 0.080(14) 0.22(2) 0.083(12) -0.078(14) -0.002(11) 0.022(14)
C20H 0.053(10) 0.135(13) 0.068(10) -0.017(9) 0.035(8) -0.001(9)
O1J 0.038(5) 0.054(5) 0.035(4) 0.008(3) 0.015(3) 0.007(4)
O1K 0.066(6) 0.066(5) 0.043(5) -0.008(4) 0.004(4) 0.025(4)
N1K 0.115(10) 0.082(8) 0.032(6) -0.019(6) -0.009(6) 0.035(7)
C2K 0.035(9) 0.066(9) 0.074(11) -0.028(8) -0.007(8) 0.029(7)
C3K 0.060(12) 0.127(13) 0.078(11) -0.042(10) 0.007(9) 0.018(10)
C4K 0.092(15) 0.130(16) 0.146(18) -0.056(15) -0.005(14) 0.063(12)
C5K 0.15(2) 0.096(13) 0.097(14) -0.044(11) 0.003(13) 0.052(13)
Cl6K 0.222(6) 0.099(3) 0.049(2) -0.006(2) 0.012(3) 0.017(3)
O1L 0.045(5) 0.026(4) 0.028(4) 0.005(3) 0.025(3) 0.014(3)
N1L 0.054(6) 0.016(5) 0.054(6) 0.012(4) 0.031(5) 0.005(4)
C2L 0.062(9) 0.029(7) 0.022(5) 0.004(5) 0.019(5) 0.012(6)
C3L 0.054(8) 0.032(7) 0.040(6) -0.003(5) 0.020(6) 0.013(6)
C4L 0.091(11) 0.050(9) 0.044(7) -0.002(6) 0.025(7) 0.005(7)
C5L 0.097(12) 0.031(7) 0.072(9) 0.006(6) 0.032(8) 0.002(7)
C6L 0.063(8) 0.026(7) 0.055(7) 0.015(5) 0.043(6) 0.011(6)
Cl6L 0.102(3) 0.0507(19) 0.082(2) 0.0021(17) 0.056(2) -0.0187(18)
O1M 0.047(5) 0.034(4) 0.030(4) 0.000(3) 0.025(3) 0.008(4)
N1M 0.045(6) 0.025(5) 0.031(5) 0.003(4) 0.019(4) 0.013(4)
C2M 0.048(8) 0.036(7) 0.023(5) 0.001(5) 0.005(5) 0.012(6)
C3M 0.074(9) 0.040(7) 0.037(6) -0.003(5) 0.026(6) -0.006(7)
C4M 0.080(10) 0.038(7) 0.047(7) 0.003(6) 0.025(7) 0.014(7)
C5M 0.059(9) 0.036(7) 0.047(7) -0.004(5) 0.014(6) 0.010(6)
Cl6M 0.071(2) 0.0570(19) 0.0662(19) 0.0087(15) 0.0414(17) 0.0279(16)

loop_
_atom_type_symbol
_atom_type_description
_atom_type_scat_dispersion_real
_atom_type_scat_dispersion_imag
_atom_type_scat_source
C C 0.0181 0.0091 'International Tables Vol C Tables 4.2.6.8 and 6.1.1.4'
H H 0.0000 0.0000 'International Tables Vol C Tables 4.2.6.8 and 6.1.1.4'
N N 0.0311 0.0180 'International Tables Vol C Tables 4.2.6.8 and 6.1.1.4'
O O 0.0492 0.0322 'International Tables Vol C Tables 4.2.6.8 and 6.1.1.4'
Na Na 0.1353 0.1239 'International Tables Vol C Tables 4.2.6.8 and 6.1.1.4'
Cl Cl 0.3639 0.7018 'International Tables Vol C Tables 4.2.6.8 and 6.1.1.4'
Ni Ni -3.0029 0.5091 'International Tables Vol C Tables 4.2.6.8 and 6.1.1.4'

loop_
_geom_angle_atom_site_label_1
_geom_angle_atom_site_label_2
_geom_angle_atom_site_label_3
_geom_angle
O5 Ni1 O1C 91.3(3)
O5 Ni1 O1B 94.9(3)
O1C Ni1 O1B 89.1(3)
O5 Ni1 O1M 170.0(2)
O1C Ni1 O1M 94.75(19)
O1B Ni1 O1M 93.10(19)
O5 Ni1 O7 97.2(3)
O1C Ni1 O7 91.5(3)
O1B Ni1 O7 167.8(3)
O1M Ni1 O7 74.69(18)
O5 Ni1 O8 82.9(3)
O1C Ni1 O8 172.5(3)
O1B Ni1 O8 86.6(3)
O1M Ni1 O8 91.66(19)
O7 Ni1 O8 94.0(2)
O1H Ni2 O9 93.5(2)
O1H Ni2 O6 88.48(19)
O9 Ni2 O6 96.2(3)
O1H Ni2 N1M 100.3(3)
O9 Ni2 N1M 94.5(2)
O6 Ni2 N1M 165.7(2)
O1H Ni2 O1L 101.5(2)
O9 Ni2 O1L 162.1(2)
O6 Ni2 O1L 74.82(19)
N1M Ni2 O1L 92.3(3)
O1H Ni2 O1M 161.5(3)
O9 Ni2 O1M 90.28(19)
O6 Ni2 O1M 109.12(18)
N1M Ni2 O1M 61.3(2)
O1L Ni2 O1M 78.5(2)
O4 Ni3 O2H 91.12(19)
O4 Ni3 O1L 170.84(18)
O2H Ni3 O1L 93.5(3)
O4 Ni3 O1G 95.46(19)
O2H Ni3 O1G 90.4(3)
O1L Ni3 O1G 92.4(3)
O4 Ni3 O6 96.6(2)
O2H Ni3 O6 92.13(19)
O1L Ni3 O6 75.35(18)
O1G Ni3 O6 167.65(19)
O4 Ni3 O1 82.9(2)
O2H Ni3 O1 171.88(19)
O1L Ni3 O1 93.24(18)
O1G Ni3 O1 84.70(19)
O6 Ni3 O1 94.0(2)
O5 Ni4 O2 82.1(3)
O5 Ni4 O1A 95.4(3)
O2 Ni4 O1A 86.9(3)
O5 Ni4 O1D 104.8(3)
O2 Ni4 O1D 172.7(3)
O1A Ni4 O1D 90.1(3)
O5 Ni4 O11 95.9(2)
O2 Ni4 O11 89.9(3)
O1A Ni4 O11 167.6(3)
O1D Ni4 O11 91.7(3)
O5 Ni4 O2D 165.5(3)
O2 Ni4 O2D 111.5(3)
O1A Ni4 O2D 90.3(3)
O1D Ni4 O2D 61.8(3)
O11 Ni4 O2D 79.8(2)
O5 Ni4 C1D 135.2(4)
O2 Ni4 C1D 142.5(3)
O1A Ni4 C1D 92.0(3)
O1D Ni4 C1D 30.9(3)
O11 Ni4 C1D 83.3(3)
O2D Ni4 C1D 31.0(3)
O5 Ni4 Na1 137.93(19)
O2 Ni4 Na1 81.4(2)
O1A Ni4 Na1 121.9(2)
O1D Ni4 Na1 94.6(2)
O11 Ni4 Na1 45.8(2)
O2D Ni4 Na1 44.9(2)
C1D Ni4 Na1 67.5(3)
O1K Ni5 O2B 91.1(2)
O1K Ni5 O2A 91.9(2)
O2B Ni5 O2A 90.5(3)
O1K Ni5 O5 171.3(2)
O2B Ni5 O5 96.0(3)
O2A Ni5 O5 93.1(3)
O1K Ni5 O2 93.0(2)
O2B Ni5 O2 175.9(3)
O2A Ni5 O2 89.5(3)
O5 Ni5 O2 80.0(3)
O1K Ni5 O8 92.1(2)
O2B Ni5 O8 92.1(3)
O2A Ni5 O8 175.2(3)
O5 Ni5 O8 82.6(3)
O2 Ni5 O8 87.6(2)
O2C Ni6 O12 90.3(3)
O2C Ni6 O7 88.6(3)
O12 Ni6 O7 97.3(3)
O2C Ni6 O1M 102.2(2)
O12 Ni6 O1M 165.2(2)
O7 Ni6 O1M 75.47(19)
O2C Ni6 N1L 99.5(2)
O12 Ni6 N1L 92.7(2)
O7 Ni6 N1L 167.1(2)
O1M Ni6 N1L 92.9(3)
O2C Ni6 O1L 161.3(2)
O12 Ni6 O1L 91.07(18)
O7 Ni6 O1L 109.69(18)
O1M Ni6 O1L 79.6(2)
N1L Ni6 O1L 61.8(3)
O4 Ni7 O10 82.2(3)
O4 Ni7 O2F 92.2(3)
O10 Ni7 O2F 87.7(3)
O4 Ni7 O1E 106.8(3)
O10 Ni7 O1E 170.9(3)
O2F Ni7 O1E 91.0(3)
O4 Ni7 O3 95.7(2)
O10 Ni7 O3 90.6(2)
O2F Ni7 O3 171.7(3)
O1E Ni7 O3 89.4(3)
O4 Ni7 O2E 169.1(3)
O10 Ni7 O2E 107.7(3)
O2F Ni7 O2E 92.6(3)
O1E Ni7 O2E 63.3(3)
O3 Ni7 O2E 80.2(2)
O4 Ni7 C1E 138.1(4)
O10 Ni7 C1E 139.6(4)
O2F Ni7 C1E 92.9(3)
O1E Ni7 C1E 31.5(3)
O3 Ni7 C1E 83.1(3)
O2E Ni7 C1E 31.8(3)
O4 Ni7 Ni8 42.36(18)
O10 Ni7 Ni8 42.94(18)
O2F Ni7 Ni8 77.4(2)
O1E Ni7 Ni8 145.2(2)
O3 Ni7 Ni8 106.70(19)
O2E Ni7 Ni8 148.5(2)
C1E Ni7 Ni8 170.1(2)
O4 Ni7 Na2 137.31(18)
O10 Ni7 Na2 79.41(19)
O2F Ni7 Na2 124.9(2)
O1E Ni7 Na2 94.0(2)
O3 Ni7 Na2 46.75(18)
O2E Ni7 Na2 44.07(19)
C1E Ni7 Na2 67.3(3)
Ni8 Ni7 Na2 119.64(9)
O1F Ni8 O1J 92.9(2)
O1F Ni8 O4 94.5(3)
O1J Ni8 O4 167.3(2)
O1F Ni8 O2G 88.1(2)
O1J Ni8 O2G 93.7(3)
O4 Ni8 O2G 96.8(2)
O1F Ni8 O10 91.0(3)
O1J Ni8 O10 88.8(2)
O4 Ni8 O10 80.9(3)
O2G Ni8 O10 177.4(2)
O1F Ni8 O1 176.9(3)
O1J Ni8 O1 90.19(18)
O4 Ni8 O1 82.5(2)
O2G Ni8 O1 91.30(18)
O10 Ni8 O1 89.5(2)
O1F Ni8 Ni7 81.4(2)
O1J Ni8 Ni7 129.9(2)
O4 Ni8 Ni7 41.83(17)
O2G Ni8 Ni7 135.4(2)
O10 Ni8 Ni7 42.07(19)
O1 Ni8 Ni7 96.95(18)
O2S Na1 O13 90.2(3)
O2S Na1 O2D 96.6(3)
O13 Na1 O2D 168.8(3)
O2S Na1 O11 164.2(3)
O13 Na1 O11 99.3(3)
O2D Na1 O11 72.2(3)
O2S Na1 O14 112.3(3)
O13 Na1 O14 83.9(3)
O2D Na1 O14 101.6(3)
O11 Na1 O14 81.5(3)
O2S Na1 Ni4 135.1(3)
O13 Na1 Ni4 133.9(2)
O2D Na1 Ni4 41.78(18)
O11 Na1 Ni4 39.70(16)
O14 Na1 Ni4 72.1(2)
O2S Na1 Na2 94.3(3)
O13 Na1 Na2 43.1(2)
O2D Na1 Na2 144.3(3)
O11 Na1 Na2 101.2(2)
O14 Na1 Na2 43.10(19)
Ni4 Na1 Na2 111.81(14)
O4S Na2 O2E 96.0(3)
O4S Na2 O14 95.9(3)
O2E Na2 O14 165.5(3)
O4S Na2 O13 102.7(3)
O2E Na2 O13 100.6(3)
O14 Na2 O13 84.8(3)
O4S Na2 O3 166.5(3)
O2E Na2 O3 70.7(2)
O14 Na2 O3 97.1(3)
O13 Na2 O3 82.3(3)
O4S Na2 C4E 86.3(3)
O2E Na2 C4E 75.5(3)
O14 Na2 C4E 97.0(3)
O13 Na2 C4E 170.6(3)
O3 Na2 C4E 88.3(3)
O4S Na2 Ni7 129.5(3)
O2E Na2 Ni7 39.99(18)
O14 Na2 Ni7 132.3(2)
O13 Na2 Ni7 72.90(19)
O3 Na2 Ni7 39.56(15)
C4E Na2 Ni7 99.4(2)
O4S Na2 Na1 91.5(3)
O2E Na2 Na1 142.7(3)
O14 Na2 Na1 45.1(2)
O13 Na2 Na1 42.16(19)
O3 Na2 Na1 100.4(2)
C4E Na2 Na1 141.7(3)
Ni7 Na2 Na1 111.08(14)
C5 O1 Ni8 122.7(6)
C5 O1 Ni3 126.8(6)
Ni8 O1 Ni3 90.1(2)
C6 O2 Ni4 129.8(8)
C6 O2 Ni5 130.8(8)
Ni4 O2 Ni5 94.4(3)
C3 O3 Ni7 134.5(6)
C3 O3 Na2 130.4(6)
Ni7 O3 Na2 93.7(2)
Ni3 O4 Ni7 129.2(3)
Ni3 O4 Ni8 96.9(3)
Ni7 O4 Ni8 95.8(3)
Ni4 O5 Ni1 128.6(3)
Ni4 O5 Ni5 96.7(3)
Ni1 O5 Ni5 96.5(3)
C3 O6 Ni2 127.1(6)
C3 O6 Ni3 133.8(6)
Ni2 O6 Ni3 97.8(3)
C1 O7 Ni6 129.5(7)
C1 O7 Ni1 131.8(7)
Ni6 O7 Ni1 97.4(3)
C4 O8 Ni5 124.4(6)
C4 O8 Ni1 130.8(6)
Ni5 O8 Ni1 90.3(3)
C4 O9 Ni2 132.2(7)
C2 O10 Ni7 131.7(7)
C2 O10 Ni8 126.4(7)
Ni7 O10 Ni8 95.0(3)
C1 O11 Ni4 136.4(6)
C1 O11 Na1 127.7(6)
Ni4 O11 Na1 94.5(3)
C5 O12 Ni6 131.1(7)
C2 O13 Na1 129.6(7)
C2 O13 Na2 128.0(7)
Na1 O13 Na2 94.7(3)
C6 O14 Na2 134.4(7)
C6 O14 Na1 125.5(8)
Na2 O14 Na1 91.8(3)
O11 C1 O7 128.7(10)
O13 C2 O10 126.9(11)
O6 C3 O3 128.4(9)
O8 C4 O9 127.5(10)
O12 C5 O1 125.7(9)
O14 C6 O2 130.6(12)
C1A O1A Ni4 129.0(7)
C1A O2A Ni5 126.7(6)
O1A C1A O2A 124.6(10)
O1A C1A C2A 118.4(11)
O2A C1A C2A 116.9(11)
C3A C2A C15A 108.3(8)
C3A C2A C1A 113.3(9)
C15A C2A C1A 109.0(8)
C3A C2A C9A 108.9(8)
C15A C2A C9A 110.9(8)
C1A C2A C9A 106.5(8)
C4A C3A C8A 118.5(9)
C4A C3A C2A 116.6(9)
C8A C3A C2A 124.7(10)
C3A C4A C5A 120.6(11)
C6A C5A C4A 120.2(11)
C7A C6A C5A 119.8(11)
C6A C7A C8A 121.2(10)
C3A C8A C7A 119.7(9)
C10A C9A C14A 119.8(4)
C10A C9A C2A 122.8(4)
C14A C9A C2A 117.4(6)
C11A C10A C9A 119.7(6)
C12A C11A C10A 120.2(10)
C13A C12A C11A 120.2(11)
C12A C13A C14A 121.5(10)
C13A C14A C9A 118.4(7)
C20A C15A C16A 119.5(5)
C20A C15A C2A 121.4(7)
C16A C15A C2A 119.1(4)
C17A C16A C15A 119.4(6)
C18A C17A C16A 120.6(10)
C17A C18A C19A 120.7(11)
C18A C19A C20A 119.3(11)
C15A C20A C19A 120.5(9)
C1B O1B Ni1 129.8(7)
C1B O2B Ni5 123.4(7)
O1B C1B O2B 127.4(9)
O1B C1B C2B 115.5(10)
O2B C1B C2B 116.6(11)
C15B C2B C1B 113.1(9)
C15B C2B C3B 114.9(8)
C1B C2B C3B 99.9(8)
C15B C2B C9B 104.5(7)
C1B C2B C9B 115.7(8)
C3B C2B C9B 109.0(8)
C4B C3B C8B 118.6(9)
C4B C3B C2B 122.9(8)
C8B C3B C2B 117.8(8)
C3B C4B C5B 121.8(9)
C6B C5B C4B 118.6(10)
C7B C6B C5B 119.8(10)
C6B C7B C8B 121.8(9)
C7B C8B C3B 119.1(8)
C14B C9B C10B 120.0(3)
C14B C9B C2B 121.8(6)
C10B C9B C2B 117.6(5)
C11B C10B C9B 121.1(6)
C10B C11B C12B 118.5(9)
C13B C12B C11B 121.1(10)
C12B C13B C14B 121.7(9)
C9B C14B C13B 117.5(7)
C20B C15B C16B 119.7(5)
C20B C15B C2B 117.6(8)
C16B C15B C2B 122.2(5)
C15B C16B C17B 119.9(7)
C18B C17B C16B 120.3(10)
C19B C18B C17B 119.5(11)
C18B C19B C20B 121.4(11)
C15B C20B C19B 119.0(9)
C1C O1C Ni1 129.2(6)
C1C O2C Ni6 129.0(7)
O1C C1C O2C 125.5(10)
O1C C1C C2C 117.5(9)
O2C C1C C2C 116.8(10)
C3C C2C C15C 110.1(9)
C3C C2C C9C 111.3(8)
C15C C2C C9C 113.0(9)
C3C C2C C1C 103.9(9)
C15C C2C C1C 111.1(8)
C9C C2C C1C 106.9(9)
C4C C3C C8C 116.0(9)
C4C C3C C2C 121.3(9)
C8C C3C C2C 122.5(10)
C3C C4C C5C 122.4(10)
C6C C5C C4C 119.3(10)
C7C C6C C5C 120.6(10)
C6C C7C C8C 118.2(6)
C3C C8C C7C 123.3(6)
C10C C9C C14C 120.3(9)
C10C C9C C2C 119.6(8)
C14C C9C C2C 120.1(8)
C11C C10C C9C 120.1(10)
C12C C11C C10C 121.1(11)
C11C C12C C13C 119.2(11)
C12C C13C C14C 121.5(10)
C9C C14C C13C 117.7(9)
C20C C15C C16C 118.9(6)
C20C C15C C2C 121.9(9)
C16C C15C C2C 119.2(5)
C17C C16C C15C 118.8(6)
C18C C17C C16C 122.1(10)
C17C C18C C19C 119.2(10)
C18C C19C C20C 119.8(10)
C19C C20C C15C 121.1(10)
C1D O1D Ni4 91.8(7)
C1D O2D Ni4 86.0(7)
C1D O2D Na1 128.5(6)
Ni4 O2D Na1 93.4(3)
O1D C1D O2D 120.0(12)
O1D C1D C2D 118.1(10)
O2D C1D C2D 121.6(10)
O1D C1D Ni4 57.3(6)
O2D C1D Ni4 63.0(6)
C2D C1D Ni4 168.0(7)
C15D C2D C3D 107.2(7)
C15D C2D C1D 113.8(8)
C3D C2D C1D 112.3(8)
C15D C2D C9D 113.0(7)
C3D C2D C9D 113.7(7)
C1D C2D C9D 96.9(7)
C8D C3D C4D 120.0(8)
C8D C3D C2D 121.8(7)
C4D C3D C2D 118.0(8)
C3D C4D C5D 119.0(9)
C6D C5D C4D 121.3(9)
C5D C6D C7D 119.4(9)
C6D C7D C8D 120.7(8)
C3D C8D C7D 119.6(6)
C14D C9D C10D 119.5(3)
C14D C9D C2D 122.4(6)
C10D C9D C2D 117.6(4)
C9D C10D C11D 119.6(5)
C12D C11D C10D 119.4(8)
C13D C12D C11D 121.4(9)
C12D C13D C14D 119.7(9)
C9D C14D C13D 120.4(6)
C20D C15D C16D 118.3(5)
C20D C15D C2D 120.4(8)
C16D C15D C2D 121.1(5)
C15D C16D C17D 118.9(6)
C18D C17D C16D 121.9(9)
C19D C18D C17D 119.3(10)
C18D C19D C20D 119.3(10)
C15D C20D C19D 122.3(9)
C1E O1E Ni7 88.5(7)
C1E O2E Ni7 85.4(6)
C1E O2E Na2 127.9(6)
Ni7 O2E Na2 95.9(3)
O1E C1E O2E 122.7(10)
O1E C1E C2E 119.9(11)
O2E C1E C2E 117.0(11)
O1E C1E Ni7 60.0(6)
O2E C1E Ni7 62.7(6)
C2E C1E Ni7 171.7(7)
C9E C2E C1E 113.3(9)
C9E C2E C15E 111.2(9)
C1E C2E C15E 112.5(9)
C9E C2E C3E 114.5(8)
C1E C2E C3E 97.4(9)
C15E C2E C3E 107.2(9)
C4E C3E C8E 117.8(10)
C4E C3E C2E 119.1(9)
C8E C3E C2E 121.6(9)
C3E C4E C5E 122.2(11)
C3E C4E Na2 102.6(9)
C5E C4E Na2 97.2(9)
C6E C5E C4E 118.9(11)
C5E C6E C7E 120.3(12)
C6E C7E C8E 120.0(11)
C3E C8E C7E 120.4(9)
C14E C9E C10E 119.6(5)
C14E C9E C2E 122.3(8)
C10E C9E C2E 118.1(5)
C11E C10E C9E 120.9(7)
C12E C11E C10E 118.5(11)
C11E C12E C13E 120.5(12)
C14E C13E C12E 122.1(12)
C13E C14E C9E 118.2(9)
C20E C15E C16E 120.3(6)
C20E C15E C2E 121.0(8)
C16E C15E C2E 118.7(5)
C17E C16E C15E 117.7(7)
C18E C17E C16E 122.5(12)
C17E C18E C19E 119.1(12)
C18E C19E C20E 120.4(12)
C15E C20E C19E 118.8(11)
C1F O1F Ni8 125.2(6)
C1F O2F Ni7 129.3(7)
O2F C1F O1F 126.4(9)
O2F C1F C2F 118.0(10)
O1F C1F C2F 115.6(10)
C15F C2F C3F 109.9(8)
C15F C2F C1F 112.8(8)
C3F C2F C1F 108.6(7)
C15F C2F C9F 110.8(7)
C3F C2F C9F 111.2(8)
C1F C2F C9F 103.4(8)
C8F C3F C4F 118.0(8)
C8F C3F C2F 124.4(7)
C4F C3F C2F 117.5(8)
C5F C4F C3F 119.5(9)
C6F C5F C4F 121.3(9)
C5F C6F C7F 120.2(10)
C6F C7F C8F 119.1(9)
C7F C8F C3F 121.8(7)
C14F C9F C10F 119.4(4)
C14F C9F C2F 123.7(6)
C10F C9F C2F 116.8(4)
C11F C10F C9F 120.1(6)
C12F C11F C10F 119.9(10)
C13F C12F C11F 120.8(11)
C12F C13F C14F 119.5(10)
C9F C14F C13F 120.2(7)
C20F C15F C16F 118.9(5)
C20F C15F C2F 117.6(7)
C16F C15F C2F 123.3(5)
C15F C16F C17F 118.4(6)
C18F C17F C16F 122.8(10)
C19F C18F C17F 117.5(11)
C18F C19F C20F 121.5(11)
C15F C20F C19F 120.8(9)
C1G O1G Ni3 130.9(6)
C1G O2G Ni8 123.8(6)
O2G C1G O1G 126.7(9)
O2G C1G C2G 117.4(9)
O1G C1G C2G 115.3(9)
C3G C2G C1G 114.3(9)
C3G C2G C15G 103.4(7)
C1G C2G C15G 113.6(7)
C3G C2G C9G 115.2(7)
C1G C2G C9G 99.5(6)
C15G C2G C9G 111.2(7)
C8G C3G C4G 121.0(8)
C8G C3G C2G 118.5(7)
C4G C3G C2G 120.4(9)
C3G C4G C5G 117.9(10)
C6G C5G C4G 120.6(10)
C5G C6G C7G 121.3(10)
C6G C7G C8G 118.4(9)
C3G C8G C7G 120.7(7)
C10G C9G C14G 119.8(3)
C10G C9G C2G 119.4(4)
C14G C9G C2G 120.5(6)
C11G C10G C9G 119.3(5)
C12G C11G C10G 120.7(9)
C11G C12G C13G 120.6(10)
C12G C13G C14G 119.8(9)
C9G C14G C13G 119.7(6)
C20G C15G C16G 118.3(5)
C20G C15G C2G 119.9(7)
C16G C15G C2G 121.6(4)
C15G C16G C17G 118.9(5)
C18G C17G C16G 120.4(9)
C19G C18G C17G 121.7(9)
C18G C19G C20G 117.4(9)
C15G C20G C19G 123.0(9)
C1H O1H Ni2 126.2(6)
C1H O2H Ni3 128.2(6)
O2H C1H O1H 128.3(9)
O2H C1H C2H 114.5(8)
O1H C1H C2H 117.2(8)
C15H C2H C3H 108.3(7)
C15H C2H C9H 110.5(7)
C3H C2H C9H 110.0(7)
C15H C2H C1H 113.5(7)
C3H C2H C1H 104.8(8)
C9H C2H C1H 109.6(7)
C4H C3H C8H 117.7(9)
C4H C3H C2H 119.3(9)
C8H C3H C2H 122.9(9)
C3H C4H C5H 121.3(10)
C6H C5H C4H 120.0(10)
C7H C6H C5H 120.0(11)
C6H C7H C8H 120.1(10)
C3H C8H C7H 120.9(8)
C14H C9H C10H 120.2(3)
C14H C9H C2H 116.8(6)
C10H C9H C2H 123.0(4)
C9H C10H C11H 118.8(5)
C12H C11H C10H 121.7(9)
C11H C12H C13H 118.4(10)
C14H C13H C12H 121.5(9)
C9H C14H C13H 119.3(7)
C20H C15H C16H 120.8(6)
C20H C15H C2H 121.3(8)
C16H C15H C2H 117.9(4)
C17H C16H C15H 118.5(7)
C18H C17H C16H 121.9(11)
C17H C18H C19H 118.8(12)
C18H C19H C20H 120.5(11)
C15H C20H C19H 119.0(10)
C2J' O1J C2J 8(2)
C2J' O1J Ni8 128.9(9)
C2J O1J Ni8 123.0(16)
C6J N1J C2J 125(2)
N1J C2J O1J 120(3)
N1J C2J C3J 118(2)
O1J C2J C3J 122(3)
C4J C3J C2J 119(2)
C3J C4J C5J 121(3)
C4J C5J C6J 117(2)
N1J C6J C5J 120(2)
N1J C6J ClJA 119(2)
C5J C6J ClJA 118(2)
C2J' N1J' C6J' 127.3(15)
O1J C2J' N1J' 123.3(14)
O1J C2J' C3J' 120.3(15)
N1J' C2J' C3J' 116.2(13)
C4J' C3J' C2J' 118.2(16)
C3J' C4J' C5J' 123(2)
C4J' C5J' C6J' 117.2(16)
N1J' C6J' C5J' 118.2(14)
N1J' C6J' ClJB 119.2(13)
C5J' C6J' ClJB 122.5(12)
C2K O1K Ni5 125.6(8)
C6K N1K C2K 127.7(14)
O1K C2K N1K 123.0(12)
O1K C2K C3K 123.0(13)
N1K C2K C3K 113.9(12)
C2K C3K C4K 122.7(15)
C3K C4K C5K 117.8(18)
C6K C5K C4K 121.3(16)
C5K C6K N1K 116.4(14)
C5K C6K Cl6K 124.1(14)
N1K C6K Cl6K 119.4(14)
C2L O1L Ni3 127.9(5)
C2L O1L Ni2 121.0(5)
Ni3 O1L Ni2 97.6(3)
C2L O1L Ni6 90.6(5)
Ni3 O1L Ni6 119.8(3)
Ni2 O1L Ni6 97.3(2)
C6L N1L C2L 118.5(8)
C6L N1L Ni6 145.8(7)
C2L N1L Ni6 95.7(5)
N1L C2L O1L 112.0(8)
N1L C2L C3L 123.4(9)
O1L C2L C3L 124.6(9)
C2L C3L C4L 116.7(10)
C5L C4L C3L 120.3(11)
C6L C5L C4L 118.1(10)
N1L C6L C5L 122.8(9)
N1L C6L Cl6L 116.9(7)
C5L C6L Cl6L 120.3(9)
C2M O1M Ni1 127.9(5)
C2M O1M Ni6 121.5(6)
Ni1 O1M Ni6 96.9(3)
C2M O1M Ni2 90.4(5)
Ni1 O1M Ni2 121.2(3)
Ni6 O1M Ni2 96.4(2)
C6M N1M C2M 115.6(8)
C6M N1M Ni2 146.4(6)
C2M N1M Ni2 98.1(5)
O1M C2M N1M 110.3(8)
O1M C2M C3M 124.8(9)
N1M C2M C3M 124.9(9)
C2M C3M C4M 117.1(10)
C5M C4M C3M 120.2(11)
C4M C5M C6M 117.6(9)
N1M C6M C5M 124.6(9)
N1M C6M Cl6M 114.9(7)
C5M C6M Cl6M 120.5(8)
O2S C2S O1S 127.6(16)
O2S C2S C1S 118.9(16)
O1S C2S C1S 113.5(16)
C2S O1S C3S 116.6(13)
C2S O2S Na1 146.8(11)
C4S C3S O1S 108.1(14)
O4S C6S O3S 125.5(14)
O4S C6S C5S' 116.4(15)
O3S C6S C5S' 115.5(14)
O4S C6S C5S 126.4(17)
O3S C6S C5S 105.5(17)
C5S' C6S C5S 35.4(13)
C6S O3S C7S 116.4(12)
C6S O4S Na2 154.2(10)
O3S C7S C8S 104.9(14)

loop_
_geom_bond_atom_site_label_1
_geom_bond_atom_site_label_2
_geom_bond_distance
Ni1 O5 2.006(6)
Ni1 O1C 2.018(7)
Ni1 O1B 2.027(7)
Ni1 O1M 2.079(6)
Ni1 O7 2.105(6)
Ni1 O8 2.129(7)
Ni2 O1H 1.990(6)
Ni2 O9 2.008(7)
Ni2 O6 2.057(6)
Ni2 N1M 2.072(7)
Ni2 O1L 2.105(7)
Ni2 O1M 2.254(6)
Ni3 O4 1.987(6)
Ni3 O2H 2.017(7)
Ni3 O1L 2.049(6)
Ni3 O1G 2.049(6)
Ni3 O6 2.089(6)
Ni3 O1 2.135(6)
Ni4 O5 1.996(6)
Ni4 O2 2.025(8)
Ni4 O1A 2.035(7)
Ni4 O1D 2.052(7)
Ni4 O11 2.090(6)
Ni4 O2D 2.176(7)
Ni4 C1D 2.437(13)
Ni4 Na1 3.261(4)
Ni5 O1K 2.024(9)
Ni5 O2B 2.026(7)
Ni5 O2A 2.030(6)
Ni5 O5 2.031(7)
Ni5 O2 2.077(7)
Ni5 O8 2.120(6)
Ni6 O2C 1.959(7)
Ni6 O12 2.009(7)
Ni6 O7 2.052(6)
Ni6 O1M 2.095(7)
Ni6 N1L 2.112(8)
Ni6 O1L 2.216(6)
Ni7 O4 2.010(6)
Ni7 O10 2.016(7)
Ni7 O2F 2.052(6)
Ni7 O1E 2.064(7)
Ni7 O3 2.098(6)
Ni7 O2E 2.124(7)
Ni7 C1E 2.382(12)
Ni7 Ni8 2.998(2)
Ni7 Na2 3.287(4)
Ni8 O1F 2.005(6)
Ni8 O1J 2.021(7)
Ni8 O4 2.030(6)
Ni8 O2G 2.045(6)
Ni8 O10 2.050(6)
Ni8 O1 2.111(6)
Na1 O2S 2.244(11)
Na1 O13 2.284(8)
Na1 O2D 2.304(8)
Na1 O11 2.344(8)
Na1 O14 2.401(9)
Na1 Na2 3.391(6)
Na2 O4S 2.277(10)
Na2 O2E 2.299(7)
Na2 O14 2.318(8)
Na2 O13 2.325(9)
Na2 O3 2.399(7)
Na2 C4E 3.041(13)
O1 C5 1.258(11)
O2 C6 1.255(13)
O3 C3 1.256(11)
O6 C3 1.254(11)
O7 C1 1.282(11)
O8 C4 1.238(12)
O9 C4 1.252(11)
O10 C2 1.295(12)
O11 C1 1.226(11)
O12 C5 1.250(11)
O13 C2 1.217(11)
O14 C6 1.209(13)
O1A C1A 1.226(13)
O2A C1A 1.273(13)
C1A C2A 1.556(14)
C2A C3A 1.534(14)
C2A C15A 1.555(11)
C2A C9A 1.558(13)
C3A C4A 1.389(10)
C3A C8A 1.395(9)
C4A C5A 1.397(10)
C5A C6A 1.368(11)
C6A C7A 1.363(11)
C7A C8A 1.395(10)
C9A C10A 1.3903
C9A C14A 1.393(7)
C10A C11A 1.377(10)
C11A C12A 1.362(11)
C12A C13A 1.360(11)
C13A C14A 1.378(10)
C15A C20A 1.384(9)
C15A C16A 1.3901
C16A C17A 1.390(9)
C17A C18A 1.367(10)
C18A C19A 1.372(11)
C19A C20A 1.394(10)
O1B C1B 1.249(13)
O2B C1B 1.270(13)
C1B C2B 1.540(14)
C2B C15B 1.538(12)
C2B C3B 1.545(14)
C2B C9B 1.578(11)
C3B C4B 1.373(10)
C3B C8B 1.389(8)
C4B C5B 1.400(10)
C5B C6B 1.372(10)
C6B C7B 1.364(10)
C7B C8B 1.386(10)
C9B C14B 1.388(7)
C9B C10B 1.3898
C10B C11B 1.373(9)
C11B C12B 1.374(10)
C12B C13B 1.349(10)
C13B C14B 1.395(9)
C15B C20B 1.385(9)
C15B C16B 1.3901
C16B C17B 1.391(10)
C17B C18B 1.371(11)
C18B C19B 1.370(11)
C19B C20B 1.389(10)
O1C C1C 1.248(12)
O2C C1C 1.254(11)
C1C C2C 1.585(15)
C2C C3C 1.502(14)
C2C C15C 1.527(14)
C2C C9C 1.576(14)
C3C C4C 1.379(10)
C3C C8C 1.381(9)
C4C C5C 1.395(10)
C5C C6C 1.376(10)
C6C C7C 1.371(10)
C7C C8C 1.4001
C9C C10C 1.391(10)
C9C C14C 1.392(11)
C10C C11C 1.373(10)
C11C C12C 1.364(10)
C12C C13C 1.381(11)
C13C C14C 1.406(13)
C15C C20C 1.388(9)
C15C C16C 1.3900
C16C C17C 1.385(10)
C17C C18C 1.368(10)
C18C C19C 1.373(10)
C19C C20C 1.381(10)
O1D C1D 1.252(12)
O2D C1D 1.258(12)
C1D C2D 1.550(15)
C2D C15D 1.537(11)
C2D C3D 1.539(13)
C2D C9D 1.553(10)
C3D C8D 1.382(9)
C3D C4D 1.389(9)
C4D C5D 1.398(10)
C5D C6D 1.357(10)
C6D C7D 1.382(10)
C7D C8D 1.388(9)
C9D C14D 1.387(7)
C9D C10D 1.3899
C10D C11D 1.403(9)
C11D C12D 1.375(10)
C12D C13D 1.363(10)
C13D C14D 1.389(9)
C15D C20D 1.379(9)
C15D C16D 1.3899
C16D C17D 1.394(9)
C17D C18D 1.370(10)
C18D C19D 1.369(10)
C19D C20D 1.382(10)
O1E C1E 1.245(13)
O2E C1E 1.261(13)
C1E C2E 1.558(16)
C2E C9E 1.551(15)
C2E C15E 1.582(14)
C2E C3E 1.638(15)
C3E C4E 1.375(10)
C3E C8E 1.390(10)
C4E C5E 1.398(10)
C5E C6E 1.369(11)
C6E C7E 1.381(11)
C7E C8E 1.398(10)
C9E C14E 1.384(8)
C9E C10E 1.3898
C10E C11E 1.382(10)
C11E C12E 1.362(11)
C12E C13E 1.366(11)
C13E C14E 1.364(10)
C15E C20E 1.380(10)
C15E C16E 1.3900
C16E C17E 1.389(11)
C17E C18E 1.338(11)
C18E C19E 1.362(11)
C19E C20E 1.407(11)
O1F C1F 1.285(12)
O2F C1F 1.235(12)
C1F C2F 1.568(13)
C2F C15F 1.509(12)
C2F C3F 1.535(13)
C2F C9F 1.583(13)
C3F C8F 1.396(8)
C3F C4F 1.399(9)
C4F C5F 1.394(10)
C5F C6F 1.371(10)
C6F C7F 1.376(10)
C7F C8F 1.391(9)
C9F C14F 1.375(7)
C9F C10F 1.3901
C10F C11F 1.380(10)
C11F C12F 1.370(11)
C12F C13F 1.368(11)
C13F C14F 1.395(10)
C15F C20F 1.379(9)
C15F C16F 1.3899
C16F C17F 1.397(9)
C17F C18F 1.369(10)
C18F C19F 1.367(10)
C19F C20F 1.383(10)
O1G C1G 1.251(11)
O2G C1G 1.249(11)
C1G C2G 1.536(13)
C2G C3G 1.527(13)
C2G C15G 1.566(11)
C2G C9G 1.574(12)
C3G C8G 1.379(9)
C3G C4G 1.387(9)
C4G C5G 1.392(10)
C5G C6G 1.374(10)
C6G C7G 1.376(10)
C7G C8G 1.382(9)
C9G C10G 1.3899
C9G C14G 1.393(7)
C10G C11G 1.387(9)
C11G C12G 1.366(10)
C12G C13G 1.371(10)
C13G C14G 1.394(9)
C15G C20G 1.380(9)
C15G C16G 1.3900
C16G C17G 1.401(9)
C17G C18G 1.369(10)
C18G C19G 1.359(10)
C19G C20G 1.390(10)
O1H C1H 1.248(10)
O2H C1H 1.240(10)
C1H C2H 1.582(13)
C2H C15H 1.533(12)
C2H C3H 1.535(13)
C2H C9H 1.550(11)
C3H C4H 1.386(10)
C3H C8H 1.390(9)
C4H C5H 1.389(10)
C5H C6H 1.373(10)
C6H C7H 1.367(10)
C7H C8H 1.396(9)
C9H C14H 1.380(7)
C9H C10H 1.3898
C10H C11H 1.400(9)
C11H C12H 1.362(10)
C12H C13H 1.386(10)
C13H C14H 1.384(9)
C15H C20H 1.369(9)
C15H C16H 1.3900
C16H C17H 1.386(11)
C17H C18H 1.359(11)
C18H C19H 1.384(11)
C19H C20H 1.402(11)
O1J C2J' 1.246(15)
O1J C2J 1.36(3)
N1J C6J 1.326(17)
N1J C2J 1.326(18)
C2J C3J 1.416(19)
C3J C4J 1.379(19)
C4J C5J 1.383(19)
C5J C6J 1.42(2)
C6J ClJA 1.71(3)
N1J' C2J' 1.321(15)
N1J' C6J' 1.331(13)
C2J' C3J' 1.430(15)
C3J' C4J' 1.376(16)
C4J' C5J' 1.382(17)
C5J' C6J' 1.403(17)
C6J' ClJB 1.645(16)
O1K C2K 1.259(13)
N1K C6K 1.348(14)
N1K C2K 1.349(14)
C2K C3K 1.368(15)
C3K C4K 1.388(16)
C4K C5K 1.389(17)
C5K C6K 1.345(17)
C6K Cl6K 1.689(16)
O1L C2L 1.351(11)
N1L C6L 1.317(10)
N1L C2L 1.332(10)
C2L C3L 1.379(11)
C3L C4L 1.379(12)
C4L C5L 1.376(12)
C5L C6L 1.370(12)
C6L Cl6L 1.726(10)
O1M C2M 1.339(10)
N1M C6M 1.342(10)
N1M C2M 1.355(10)
C2M C3M 1.383(12)
C3M C4M 1.388(11)
C4M C5M 1.385(12)
C5M C6M 1.388(12)
C6M Cl6M 1.744(10)
C1S C2S 1.49(2)
C2S O2S 1.217(16)
C2S O1S 1.246(16)
O1S C3S 1.471(16)
C3S C4S 1.43(2)
C5S C6S 1.52(3)
C5S' C6S 1.50(2)
C6S O4S 1.220(14)
C6S O3S 1.287(15)
O3S C7S 1.489(17)
C7S C8S 1.50(2)
